data_4082172
loop_
_publ_author_name
'Nakajima, Takayuki'
'Fukushima, Yuki'
'Tsuji, Minori'
'Hamada, Naoko'
'Kure, Bunsho'
'Tanase, Tomoaki'

_publ_section_title
;
 Configurational Isomerization of Dinuclear Iridium and Rhodium Complexes
 with a Series of NPPN Ligands, 2-PyCH2(Ph)P(CH2)nP(Ph)CH2-2-Py (Py =
 Pyridyl,n= 2--4)
;
_journal_issue 24
_journal_name_full Organometallics
_journal_page_first 7470
_journal_paper_doi 10.1021/om400965j
_journal_volume 32
_journal_year 2013
_chemical_formula_moiety 'C48 H60 B2 Cl2 F8 Ir2 N2 P2 '
_chemical_formula_sum 'C48 H60 B2 Cl2 F8 Ir2 N2 P2'
_chemical_formula_weight 1355.92
_space_group_IT_number 2
_symmetry_cell_setting triclinic
_symmetry_Int_Tables_number 2
_symmetry_space_group_name_Hall '-P 1'
_symmetry_space_group_name_H-M 'P -1'
_cell_angle_alpha 73.122(4)
_cell_angle_beta 86.232(6)
_cell_angle_gamma 85.528(6)
_cell_formula_units_Z 2
_cell_length_a 12.604(3)
_cell_length_b 12.620(2)
_cell_length_c 16.605(3)
_cell_measurement_reflns_used 7140
_cell_measurement_temperature 123.1
_cell_measurement_theta_max 27.5
_cell_measurement_theta_min 3.1
_cell_volume 2517.2(9)
_computing_cell_refinement CrystalClear
_computing_data_collection CrystalClear
_computing_data_reduction CrystalStructure
_computing_publication_material 'CrystalStructure 3.8'
_computing_structure_refinement CRYSTALS
_computing_structure_solution SHELXS97
_diffrn_ambient_temperature 123
_diffrn_detector_area_resol_mean 7.31
_diffrn_measured_fraction_theta_full 0.953
_diffrn_measured_fraction_theta_max 0.953
_diffrn_measurement_device_type 'Rigaku Mercury'
_diffrn_measurement_method \w
_diffrn_radiation_type 'Mo K\a'
_diffrn_radiation_wavelength 0.71070
_diffrn_reflns_av_R_equivalents 0.037
_diffrn_reflns_limit_h_max 14
_diffrn_reflns_limit_h_min -15
_diffrn_reflns_limit_k_max 16
_diffrn_reflns_limit_k_min -16
_diffrn_reflns_limit_l_max 21
_diffrn_reflns_limit_l_min -20
_diffrn_reflns_number 19714
_diffrn_reflns_theta_full 27.48
_diffrn_reflns_theta_max 27.48
_exptl_absorpt_coefficient_mu 5.531
_exptl_absorpt_correction_T_max 0.642
_exptl_absorpt_correction_T_min 0.507
_exptl_absorpt_correction_type multi-scan
_exptl_absorpt_process_details 'Jacobson, R. (1998) Private communication'
_exptl_crystal_colour yellow
_exptl_crystal_density_diffrn 1.789
_exptl_crystal_density_method 'not measured'
_exptl_crystal_description plate
_exptl_crystal_F_000 1324.00
_exptl_crystal_size_max 0.28
_exptl_crystal_size_mid 0.12
_exptl_crystal_size_min 0.08
_refine_diff_density_max 5.52
_refine_diff_density_min -3.11
_refine_ls_extinction_method none
_refine_ls_goodness_of_fit_ref 1.004
_refine_ls_hydrogen_treatment refall
_refine_ls_number_parameters 655
_refine_ls_number_reflns 10999
_refine_ls_R_factor_gt 0.0510
_refine_ls_shift/su_max 0.0000
_refine_ls_structure_factor_coef Fsqd
_refine_ls_weighting_details 'w = 1/[0.0020Fo^2^ + 1.0000\s(Fo^2^)]/(4Fo^2^)'
_refine_ls_weighting_scheme calc
_refine_ls_wR_factor_ref 0.1641
_reflns_number_gt 8840
_reflns_number_total 10999
_reflns_threshold_expression F^2^>2.0\s(F^2^)
_cod_data_source_file om400965j_si_002.cif
_cod_data_source_block '__Ir2(rac-L4)(4b)'
_cod_original_cell_volume 2517.1(8)
_cod_original_formula_sum 'C48 H60 B2 Cl2 F8 Ir2 N2 P2 '
_cod_database_code 4082172

loop_
_symmetry_equiv_pos_site_id
_symmetry_equiv_pos_as_xyz
1 +X,+Y,+Z
2 -X,-Y,-Z

loop_
_atom_site_label
_atom_site_type_symbol
_atom_site_fract_x
_atom_site_fract_y
_atom_site_fract_z
_atom_site_U_iso_or_equiv
_atom_site_adp_type
_atom_site_occupancy
_atom_site_symmetry_multiplicity
_atom_site_calc_flag
_atom_site_refinement_flags
Ir(1) Ir 0.30708(2) 0.73754(2) 0.05730(2) 0.02125(8) Uani 1.00 1 d .
Ir(2) Ir -0.24610(2) 0.22243(2) 0.46904(2) 0.02667(9) Uani 1.00 1 d .
Cl(1) Cl 0.35886(15) 0.60706(16) 0.18714(12) 0.0295(4) Uani 1.00 1 d .
Cl(2) Cl -0.11615(17) 0.14721(19) 0.38536(15) 0.0400(5) Uani 1.00 1 d .
P(1) P 0.15184(14) 0.64865(15) 0.08047(12) 0.0228(4) Uani 1.00 1 d .
P(2) P -0.15217(16) 0.37659(17) 0.43614(13) 0.0291(5) Uani 1.00 1 d .
F(1) F 0.7280(4) 0.8332(5) 0.1194(3) 0.0497(16) Uani 1.00 1 d .
F(2) F 0.8626(4) 0.7851(5) 0.2093(4) 0.061(2) Uani 1.00 1 d .
F(3) F 0.6946(4) 0.8133(5) 0.2583(3) 0.0549(17) Uani 1.00 1 d .
F(4) F 0.7421(5) 0.6638(5) 0.2127(4) 0.065(2) Uani 1.00 1 d .
F(5) F 0.3587(8) 0.2727(9) 0.1735(6) 0.120(4) Uani 1.00 1 d .
F(6) F 0.2746(7) 0.1357(7) 0.2654(7) 0.133(3) Uani 1.00 1 d .
F(7) F 0.3849(6) 0.2245(10) 0.3149(6) 0.120(4) Uani 1.00 1 d .
F(8) F 0.2288(7) 0.3090(9) 0.2570(6) 0.104(3) Uani 1.00 1 d .
N(1) N 0.3488(4) 0.6111(4) -0.0048(3) 0.0227(15) Uani 1.00 1 d .
N(2) N -0.1296(5) 0.1642(5) 0.5608(4) 0.0267(16) Uani 1.00 1 d .
C(1) C 0.0850(6) 0.6282(6) 0.1836(4) 0.0287(19) Uani 1.00 1 d .
C(2) C 0.0056(6) 0.5370(7) 0.2097(5) 0.034(2) Uani 1.00 1 d .
C(3) C -0.0309(5) 0.5181(6) 0.3022(5) 0.0298(19) Uani 1.00 1 d .
C(4) C -0.1146(6) 0.4353(6) 0.3257(5) 0.034(2) Uani 1.00 1 d .
C(5) C 0.1998(6) 0.5110(6) 0.0736(5) 0.033(2) Uani 1.00 1 d .
C(6) C 0.2867(5) 0.5254(5) 0.0065(5) 0.0246(18) Uani 1.00 1 d .
C(7) C 0.3077(5) 0.4531(6) -0.0415(5) 0.0272(19) Uani 1.00 1 d .
C(8) C 0.3907(6) 0.4713(6) -0.1032(5) 0.034(2) Uani 1.00 1 d .
C(9) C 0.4555(5) 0.5565(6) -0.1121(5) 0.0293(19) Uani 1.00 1 d .
C(10) C 0.4324(5) 0.6248(5) -0.0618(4) 0.0216(16) Uani 1.00 1 d .
C(11) C 0.0515(5) 0.6971(5) 0.0030(4) 0.0246(18) Uani 1.00 1 d .
C(12) C -0.0497(6) 0.7400(6) 0.0229(5) 0.032(2) Uani 1.00 1 d .
C(13) C -0.1222(6) 0.7828(6) -0.0397(6) 0.036(2) Uani 1.00 1 d .
C(14) C -0.0952(7) 0.7790(7) -0.1216(6) 0.042(2) Uani 1.00 1 d .
C(15) C 0.0046(8) 0.7426(7) -0.1426(6) 0.046(2) Uani 1.00 1 d .
C(16) C 0.0784(7) 0.6989(7) -0.0800(5) 0.038(2) Uani 1.00 1 d .
C(17) C -0.0278(6) 0.3237(7) 0.4897(5) 0.035(2) Uani 1.00 1 d .
C(18) C -0.0425(6) 0.2237(6) 0.5615(4) 0.0281(19) Uani 1.00 1 d .
C(19) C 0.0297(7) 0.1841(8) 0.6240(5) 0.041(2) Uani 1.00 1 d .
C(20) C 0.0186(6) 0.0857(7) 0.6851(6) 0.039(2) Uani 1.00 1 d .
C(21) C -0.0675(6) 0.0239(7) 0.6805(5) 0.039(2) Uani 1.00 1 d .
C(22) C -0.1389(6) 0.0654(6) 0.6199(5) 0.0292(19) Uani 1.00 1 d .
C(23) C -0.2014(6) 0.4902(6) 0.4787(5) 0.032(2) Uani 1.00 1 d .
C(24) C -0.2404(6) 0.5930(7) 0.4252(5) 0.037(2) Uani 1.00 1 d .
C(25) C -0.2810(6) 0.6770(7) 0.4589(5) 0.037(2) Uani 1.00 1 d .
C(26) C -0.2832(6) 0.6589(8) 0.5461(6) 0.039(2) Uani 1.00 1 d .
C(27) C -0.2478(6) 0.5579(8) 0.5984(6) 0.039(2) Uani 1.00 1 d .
C(28) C -0.2055(7) 0.4746(7) 0.5646(5) 0.039(2) Uani 1.00 1 d .
C(29) C 0.3928(6) 0.8680(6) 0.0873(5) 0.0280(19) Uani 1.00 1 d .
C(30) C 0.2806(6) 0.8909(5) 0.0909(5) 0.031(2) Uani 1.00 1 d .
C(31) C 0.2459(5) 0.9081(5) 0.0071(5) 0.0289(19) Uani 1.00 1 d .
C(32) C 0.3353(6) 0.8880(5) -0.0450(4) 0.0255(18) Uani 1.00 1 d .
C(33) C 0.4274(6) 0.8656(6) 0.0063(5) 0.0284(19) Uani 1.00 1 d .
C(34) C 0.4634(7) 0.8512(8) 0.1601(5) 0.042(2) Uani 1.00 1 d .
C(35) C 0.2155(6) 0.9086(7) 0.1644(5) 0.037(2) Uani 1.00 1 d .
C(36) C 0.1342(6) 0.9483(7) -0.0244(6) 0.039(2) Uani 1.00 1 d .
C(37) C 0.3350(7) 0.9020(6) -0.1370(5) 0.034(2) Uani 1.00 1 d .
C(38) C 0.5414(5) 0.8492(6) -0.0231(5) 0.031(2) Uani 1.00 1 d .
C(39) C -0.3776(6) 0.1955(10) 0.4006(5) 0.052(3) Uani 1.00 1 d .
C(40) C -0.3952(7) 0.2980(8) 0.4175(5) 0.040(2) Uani 1.00 1 d .
C(41) C -0.4040(6) 0.2746(7) 0.5106(6) 0.037(2) Uani 1.00 1 d .
C(42) C -0.3933(6) 0.1546(7) 0.5428(5) 0.033(2) Uani 1.00 1 d .
C(43) C -0.3727(6) 0.1038(8) 0.4768(6) 0.042(2) Uani 1.00 1 d .
C(44) C -0.3659(9) 0.1779(14) 0.3157(7) 0.079(4) Uani 1.00 1 d .
C(45) C -0.4199(7) 0.4089(10) 0.3586(7) 0.057(3) Uani 1.00 1 d .
C(46) C -0.4361(6) 0.3524(8) 0.5608(7) 0.046(2) Uani 1.00 1 d .
C(47) C -0.4045(8) 0.0969(9) 0.6363(6) 0.049(2) Uani 1.00 1 d .
C(48) C -0.3546(8) -0.0141(8) 0.4836(8) 0.061(3) Uani 1.00 1 d .
B(1) B 0.7561(8) 0.7721(8) 0.2010(6) 0.038(2) Uani 1.00 1 d .
B(2) B 0.3200(11) 0.2296(14) 0.2506(9) 0.067(4) Uani 1.00 1 d .
H(1) H 0.1382 0.6105 0.2242 0.033 Uiso 1.00 1 c R
H(2) H 0.0474 0.6962 0.1843 0.033 Uiso 1.00 1 c R
H(3) H -0.0544 0.5587 0.1755 0.037 Uiso 1.00 1 c R
H(4) H 0.0389 0.4701 0.2023 0.037 Uiso 1.00 1 c R
H(5) H 0.0282 0.4910 0.3366 0.033 Uiso 1.00 1 c R
H(6) H -0.0594 0.5863 0.3105 0.033 Uiso 1.00 1 c R
H(7) H -0.0900 0.3753 0.3043 0.038 Uiso 1.00 1 c R
H(8) H -0.1773 0.4706 0.2984 0.038 Uiso 1.00 1 c R
H(9) H 0.2265 0.4678 0.1260 0.037 Uiso 1.00 1 c R
H(10) H 0.1433 0.4749 0.0596 0.036 Uiso 1.00 1 c R
H(11) H 0.2660 0.3909 -0.0326 0.033 Uiso 1.00 1 c R
H(12) H 0.4021 0.4244 -0.1390 0.041 Uiso 1.00 1 c R
H(13) H 0.5144 0.5678 -0.1518 0.034 Uiso 1.00 1 c R
H(14) H 0.4767 0.6841 -0.0670 0.026 Uiso 1.00 1 c R
H(15) H -0.0686 0.7397 0.0793 0.037 Uiso 1.00 1 c R
H(16) H -0.1897 0.8145 -0.0267 0.041 Uiso 1.00 1 c R
H(17) H -0.1470 0.8019 -0.1633 0.050 Uiso 1.00 1 c R
H(18) H 0.0241 0.7470 -0.1996 0.056 Uiso 1.00 1 c R
H(19) H 0.1468 0.6704 -0.0943 0.043 Uiso 1.00 1 c R
H(20) H 0.0236 0.3058 0.4504 0.041 Uiso 1.00 1 c R
H(21) H -0.0027 0.3799 0.5099 0.041 Uiso 1.00 1 c R
H(22) H 0.0887 0.2264 0.6246 0.049 Uiso 1.00 1 c R
H(23) H 0.0673 0.0600 0.7289 0.046 Uiso 1.00 1 c R
H(24) H -0.0759 -0.0468 0.7198 0.043 Uiso 1.00 1 c R
H(25) H -0.1979 0.0234 0.6188 0.034 Uiso 1.00 1 c R
H(26) H -0.2385 0.6046 0.3660 0.042 Uiso 1.00 1 c R
H(27) H -0.3072 0.7461 0.4230 0.042 Uiso 1.00 1 c R
H(28) H -0.3093 0.7167 0.5695 0.046 Uiso 1.00 1 c R
H(29) H -0.2523 0.5454 0.6577 0.047 Uiso 1.00 1 c R
H(30) H -0.1791 0.4060 0.6010 0.045 Uiso 1.00 1 c R
H(31) H 0.4218 0.8610 0.2076 0.050 Uiso 1.00 1 c R
H(32) H 0.5167 0.9037 0.1451 0.050 Uiso 1.00 1 c R
H(33) H 0.4963 0.7783 0.1737 0.050 Uiso 1.00 1 c R
H(34) H 0.1442 0.9305 0.1487 0.046 Uiso 1.00 1 c R
H(35) H 0.2441 0.9650 0.1823 0.046 Uiso 1.00 1 c R
H(36) H 0.2166 0.8415 0.2092 0.046 Uiso 1.00 1 c R
H(37) H 0.1333 0.9536 -0.0825 0.045 Uiso 1.00 1 c R
H(38) H 0.1158 1.0192 -0.0165 0.045 Uiso 1.00 1 c R
H(39) H 0.0842 0.8973 0.0064 0.045 Uiso 1.00 1 c R
H(40) H 0.4051 0.8870 -0.1574 0.040 Uiso 1.00 1 c R
H(41) H 0.3111 0.9759 -0.1653 0.040 Uiso 1.00 1 c R
H(42) H 0.2886 0.8518 -0.1470 0.040 Uiso 1.00 1 c R
H(43) H 0.5865 0.8385 0.0227 0.038 Uiso 1.00 1 c R
H(44) H 0.5606 0.9128 -0.0670 0.038 Uiso 1.00 1 c R
H(45) H 0.5491 0.7859 -0.0434 0.038 Uiso 1.00 1 c R
H(46) H -0.3727 0.2475 0.2739 0.098 Uiso 1.00 1 c R
H(47) H -0.4196 0.1322 0.3101 0.098 Uiso 1.00 1 c R
H(48) H -0.2977 0.1429 0.3090 0.098 Uiso 1.00 1 c R
H(49) H -0.4366 0.4609 0.3897 0.064 Uiso 1.00 1 c R
H(50) H -0.4791 0.4059 0.3269 0.063 Uiso 1.00 1 c R
H(51) H -0.3599 0.4310 0.3215 0.064 Uiso 1.00 1 c R
H(52) H -0.4391 0.3128 0.6190 0.057 Uiso 1.00 1 c R
H(53) H -0.5043 0.3870 0.5449 0.057 Uiso 1.00 1 c R
H(54) H -0.3856 0.4074 0.5506 0.057 Uiso 1.00 1 c R
H(55) H -0.3912 0.0192 0.6460 0.058 Uiso 1.00 1 c R
H(56) H -0.4747 0.1117 0.6566 0.058 Uiso 1.00 1 c R
H(57) H -0.3547 0.1236 0.6651 0.058 Uiso 1.00 1 c R
H(58) H -0.3498 -0.0240 0.4289 0.079 Uiso 1.00 1 c R
H(59) H -0.4121 -0.0532 0.5154 0.080 Uiso 1.00 1 c R
H(60) H -0.2900 -0.0418 0.5110 0.079 Uiso 1.00 1 c R

loop_
_atom_site_aniso_label
_atom_site_aniso_U_11
_atom_site_aniso_U_22
_atom_site_aniso_U_33
_atom_site_aniso_U_12
_atom_site_aniso_U_13
_atom_site_aniso_U_23
Ir(1) 0.02278(17) 0.01836(16) 0.02088(16) -0.00165(11) 0.00432(11) -0.00396(12)
Ir(2) 0.02536(19) 0.02941(18) 0.02247(18) -0.00545(12) 0.00112(12) -0.00259(13)
Cl(1) 0.0290(9) 0.0280(8) 0.0270(9) 0.0018(6) 0.0015(6) -0.0022(7)
Cl(2) 0.0430(11) 0.0389(11) 0.0388(11) -0.0024(8) 0.0070(8) -0.0143(9)
P(1) 0.0214(8) 0.0215(8) 0.0229(9) -0.0040(6) 0.0041(6) -0.0026(7)
P(2) 0.0302(10) 0.0280(10) 0.0233(10) -0.0041(7) 0.0024(7) 0.0015(8)
F(1) 0.039(2) 0.060(3) 0.040(3) 0.002(2) -0.007(2) 0.001(2)
F(2) 0.043(3) 0.075(4) 0.070(4) 0.005(2) -0.018(2) -0.026(3)
F(3) 0.058(3) 0.060(3) 0.040(3) 0.008(2) 0.004(2) -0.008(2)
F(4) 0.096(5) 0.039(3) 0.056(4) -0.003(3) -0.020(3) -0.007(3)
F(5) 0.136(7) 0.137(8) 0.099(7) -0.068(6) 0.068(6) -0.053(6)
F(6) 0.116(7) 0.065(5) 0.178(10) -0.036(4) -0.085(7) 0.054(5)
F(7) 0.062(4) 0.234(13) 0.100(7) 0.015(6) -0.014(4) -0.107(8)
F(8) 0.105(6) 0.123(8) 0.090(6) 0.010(5) -0.022(5) -0.041(6)
N(1) 0.028(3) 0.018(2) 0.023(3) 0.008(2) 0.006(2) -0.011(2)
N(2) 0.032(3) 0.025(3) 0.024(3) -0.000(2) -0.001(2) -0.008(2)
C(1) 0.035(4) 0.025(3) 0.021(3) 0.002(2) 0.001(3) -0.000(2)
C(2) 0.033(4) 0.033(4) 0.027(4) -0.006(3) 0.009(3) 0.003(3)
C(3) 0.022(3) 0.031(3) 0.029(4) -0.012(2) 0.007(2) 0.003(3)
C(4) 0.033(4) 0.030(4) 0.032(4) -0.007(3) 0.000(3) 0.001(3)
C(5) 0.041(4) 0.025(3) 0.025(4) 0.002(3) 0.013(3) -0.001(3)
C(6) 0.028(3) 0.015(3) 0.029(3) -0.001(2) 0.002(2) -0.006(2)
C(7) 0.022(3) 0.023(3) 0.039(4) 0.001(2) -0.005(3) -0.012(3)
C(8) 0.042(4) 0.024(3) 0.035(4) 0.005(3) 0.000(3) -0.009(3)
C(9) 0.024(3) 0.027(3) 0.034(4) 0.002(2) -0.003(3) -0.004(3)
C(10) 0.021(3) 0.019(3) 0.024(3) 0.001(2) 0.008(2) -0.009(2)
C(11) 0.028(3) 0.020(3) 0.024(3) -0.011(2) 0.002(2) -0.001(2)
C(12) 0.041(4) 0.023(3) 0.027(4) -0.009(3) -0.001(3) -0.002(3)
C(13) 0.017(3) 0.025(3) 0.059(5) -0.006(2) -0.011(3) 0.003(3)
C(14) 0.043(5) 0.034(4) 0.049(5) -0.014(3) -0.016(4) -0.005(4)
C(15) 0.073(6) 0.033(4) 0.034(5) 0.002(4) -0.012(4) -0.009(3)
C(16) 0.042(4) 0.031(4) 0.034(4) -0.002(3) -0.004(3) 0.004(3)
C(17) 0.028(4) 0.040(4) 0.034(4) -0.009(3) -0.001(3) -0.005(3)
C(18) 0.036(4) 0.024(3) 0.022(3) -0.001(2) -0.002(3) -0.003(3)
C(19) 0.048(5) 0.040(5) 0.034(4) 0.004(3) -0.001(3) -0.008(3)
C(20) 0.032(4) 0.042(4) 0.042(5) -0.001(3) -0.003(3) -0.008(4)
C(21) 0.040(4) 0.033(4) 0.035(4) 0.006(3) 0.001(3) 0.001(3)
C(22) 0.032(4) 0.023(3) 0.028(4) -0.000(2) 0.001(3) -0.002(3)
C(23) 0.036(4) 0.028(3) 0.026(4) 0.001(3) 0.006(3) -0.001(3)
C(24) 0.037(4) 0.040(4) 0.028(4) -0.002(3) 0.006(3) -0.000(3)
C(25) 0.026(4) 0.035(4) 0.043(5) 0.001(3) 0.001(3) 0.000(3)
C(26) 0.026(4) 0.048(5) 0.041(5) -0.007(3) 0.006(3) -0.010(4)
C(27) 0.038(4) 0.047(5) 0.033(4) -0.008(3) -0.002(3) -0.012(4)
C(28) 0.050(5) 0.035(4) 0.027(4) -0.005(3) 0.002(3) 0.000(3)
C(29) 0.034(4) 0.019(3) 0.034(4) -0.012(2) -0.002(3) -0.009(3)
C(30) 0.046(4) 0.011(3) 0.037(4) 0.007(2) 0.004(3) -0.012(3)
C(31) 0.029(3) 0.010(3) 0.043(4) -0.000(2) 0.001(3) -0.001(3)
C(32) 0.038(4) 0.011(2) 0.025(3) -0.001(2) 0.000(3) -0.002(2)
C(33) 0.032(4) 0.018(3) 0.033(4) -0.013(2) 0.006(3) -0.003(3)
C(34) 0.041(4) 0.053(5) 0.032(4) -0.011(4) -0.001(3) -0.011(4)
C(35) 0.035(4) 0.044(4) 0.035(4) -0.008(3) 0.011(3) -0.019(4)
C(36) 0.034(4) 0.027(4) 0.051(5) 0.000(3) -0.010(3) -0.003(3)
C(37) 0.049(4) 0.026(3) 0.026(4) 0.004(3) -0.000(3) -0.007(3)
C(38) 0.028(3) 0.030(3) 0.038(4) -0.008(3) 0.003(3) -0.014(3)
C(39) 0.026(4) 0.111(9) 0.031(4) -0.027(4) -0.001(3) -0.035(5)
C(40) 0.040(4) 0.046(5) 0.030(4) 0.001(3) -0.011(3) -0.005(4)
C(41) 0.024(4) 0.036(4) 0.047(5) 0.001(3) -0.003(3) -0.007(4)
C(42) 0.027(4) 0.035(4) 0.039(4) -0.017(3) 0.005(3) -0.011(3)
C(43) 0.026(4) 0.048(5) 0.057(6) -0.017(3) 0.005(3) -0.021(4)
C(44) 0.053(6) 0.159(14) 0.032(5) -0.035(7) 0.005(4) -0.033(7)
C(45) 0.019(4) 0.088(8) 0.051(6) -0.014(4) -0.005(3) 0.005(5)
C(46) 0.027(4) 0.052(5) 0.064(6) -0.009(3) -0.001(4) -0.021(5)
C(47) 0.046(5) 0.062(6) 0.036(5) -0.000(4) 0.007(4) -0.012(4)
C(48) 0.054(6) 0.047(6) 0.098(10) -0.006(4) -0.001(6) -0.046(6)
B(1) 0.038(5) 0.033(4) 0.035(5) 0.006(3) -0.003(3) 0.000(4)
B(2) 0.058(8) 0.085(10) 0.049(7) -0.031(7) 0.004(6) 0.001(7)

loop_
_atom_type_symbol
_atom_type_description
_atom_type_scat_dispersion_real
_atom_type_scat_dispersion_imag
_atom_type_scat_source
C C 0.003 0.002
;
International Tables for Crystallography
(1992, Vol. C, Tables 4.2.6.8 and 6.1.1.4)
;
H H 0.000 0.000
;
International Tables for Crystallography
(1992, Vol. C, Table 6.1.1.4)
;
N N 0.006 0.003
;
International Tables for Crystallography
(1992, Vol. C, Tables 4.2.6.8 and 6.1.1.4)
;
Ir Ir -1.444 7.990
;
International Tables for Crystallography
(1992, Vol. C, Tables 4.2.6.8 and 6.1.1.4)
;
P P 0.102 0.094
;
International Tables for Crystallography
(1992, Vol. C, Tables 4.2.6.8 and 6.1.1.4)
;
Cl Cl 0.148 0.159
;
International Tables for Crystallography
(1992, Vol. C, Tables 4.2.6.8 and 6.1.1.4)
;
B B 0.001 0.001
;
International Tables for Crystallography
(1992, Vol. C, Tables 4.2.6.8 and 6.1.1.4)
;
F F 0.017 0.010
;
International Tables for Crystallography
(1992, Vol. C, Tables 4.2.6.8 and 6.1.1.4)
;

loop_
_geom_angle_atom_site_label_1
_geom_angle_atom_site_label_2
_geom_angle_atom_site_label_3
_geom_angle
_geom_angle_publ_flag
Cl(1) Ir(1) P(1) 85.32(6) yes
Cl(1) Ir(1) N(1) 88.62(15) yes
Cl(1) Ir(1) C(29) 90.23(19) yes
Cl(1) Ir(1) C(30) 102.7(2) yes
Cl(1) Ir(1) C(31) 140.9(2) yes
Cl(1) Ir(1) C(32) 149.9(2) yes
Cl(1) Ir(1) C(33) 112.0(2) yes
P(1) Ir(1) N(1) 79.90(16) yes
P(1) Ir(1) C(29) 144.3(2) yes
P(1) Ir(1) C(30) 109.1(2) yes
P(1) Ir(1) C(31) 100.3(2) yes
P(1) Ir(1) C(32) 124.2(2) yes
P(1) Ir(1) C(33) 161.87(19) yes
N(1) Ir(1) C(29) 135.5(2) yes
N(1) Ir(1) C(30) 165.9(2) yes
N(1) Ir(1) C(31) 130.5(2) yes
N(1) Ir(1) C(32) 101.3(2) yes
N(1) Ir(1) C(33) 105.0(2) yes
C(29) Ir(1) C(30) 37.8(2) yes
C(29) Ir(1) C(31) 62.8(2) yes
C(29) Ir(1) C(32) 62.8(3) yes
C(29) Ir(1) C(33) 36.3(3) yes
C(30) Ir(1) C(31) 38.8(3) yes
C(30) Ir(1) C(32) 64.7(3) yes
C(30) Ir(1) C(33) 63.1(3) yes
C(31) Ir(1) C(32) 38.3(2) yes
C(31) Ir(1) C(33) 63.0(2) yes
C(32) Ir(1) C(33) 38.1(2) yes
Cl(2) Ir(2) P(2) 87.77(7) yes
Cl(2) Ir(2) N(2) 82.20(19) yes
Cl(2) Ir(2) C(39) 92.8(2) yes
Cl(2) Ir(2) C(40) 120.3(2) yes
Cl(2) Ir(2) C(41) 157.2(2) yes
Cl(2) Ir(2) C(42) 132.0(2) yes
Cl(2) Ir(2) C(43) 97.7(2) yes
P(2) Ir(2) N(2) 81.93(18) yes
P(2) Ir(2) C(39) 126.1(3) yes
P(2) Ir(2) C(40) 98.6(2) yes
P(2) Ir(2) C(41) 105.0(2) yes
P(2) Ir(2) C(42) 140.2(2) yes
P(2) Ir(2) C(43) 163.3(2) yes
N(2) Ir(2) C(39) 151.5(3) yes
N(2) Ir(2) C(40) 157.5(3) yes
N(2) Ir(2) C(41) 117.8(3) yes
N(2) Ir(2) C(42) 101.3(2) yes
N(2) Ir(2) C(43) 114.4(2) yes
C(39) Ir(2) C(40) 37.8(4) yes
C(39) Ir(2) C(41) 64.4(4) yes
C(39) Ir(2) C(42) 61.8(3) yes
C(39) Ir(2) C(43) 38.2(3) yes
C(40) Ir(2) C(41) 40.1(3) yes
C(40) Ir(2) C(42) 64.0(3) yes
C(40) Ir(2) C(43) 65.0(3) yes
C(41) Ir(2) C(42) 38.3(3) yes
C(41) Ir(2) C(43) 65.0(3) yes
C(42) Ir(2) C(43) 37.0(3) yes
Ir(1) P(1) C(1) 117.0(2) yes
Ir(1) P(1) C(5) 101.1(2) yes
Ir(1) P(1) C(11) 117.9(2) yes
C(1) P(1) C(5) 106.4(3) yes
C(1) P(1) C(11) 107.4(3) yes
C(5) P(1) C(11) 105.7(3) yes
Ir(2) P(2) C(4) 116.5(3) yes
Ir(2) P(2) C(17) 102.1(2) yes
Ir(2) P(2) C(23) 118.2(2) yes
C(4) P(2) C(17) 106.3(3) yes
C(4) P(2) C(23) 108.0(3) yes
C(17) P(2) C(23) 104.2(4) yes
Ir(1) N(1) C(6) 120.5(5) yes
Ir(1) N(1) C(10) 119.0(5) yes
C(6) N(1) C(10) 120.2(7) yes
Ir(2) N(2) C(18) 121.8(4) yes
Ir(2) N(2) C(22) 119.8(5) yes
C(18) N(2) C(22) 118.4(6) yes
P(1) C(1) C(2) 116.4(6) yes
C(1) C(2) C(3) 110.1(7) yes
C(2) C(3) C(4) 110.0(7) yes
P(2) C(4) C(3) 118.9(6) yes
P(1) C(5) C(6) 107.9(5) yes
N(1) C(6) C(5) 117.7(7) yes
N(1) C(6) C(7) 119.4(6) yes
C(5) C(6) C(7) 122.9(6) yes
C(6) C(7) C(8) 120.0(7) yes
C(7) C(8) C(9) 120.1(8) yes
C(8) C(9) C(10) 117.6(7) yes
N(1) C(10) C(9) 122.7(6) yes
P(1) C(11) C(12) 121.9(6) yes
P(1) C(11) C(16) 118.6(5) yes
C(12) C(11) C(16) 119.3(7) yes
C(11) C(12) C(13) 120.1(8) yes
C(12) C(13) C(14) 119.6(7) yes
C(13) C(14) C(15) 120.7(9) yes
C(14) C(15) C(16) 120.1(9) yes
C(11) C(16) C(15) 120.0(8) yes
P(2) C(17) C(18) 112.1(5) yes
N(2) C(18) C(17) 116.7(6) yes
N(2) C(18) C(19) 119.8(6) yes
C(17) C(18) C(19) 123.3(7) yes
C(18) C(19) C(20) 121.7(9) yes
C(19) C(20) C(21) 117.4(8) yes
C(20) C(21) C(22) 119.9(7) yes
N(2) C(22) C(21) 122.7(7) yes
P(2) C(23) C(24) 121.0(6) yes
P(2) C(23) C(28) 119.8(6) yes
C(24) C(23) C(28) 119.1(8) yes
C(23) C(24) C(25) 120.3(8) yes
C(24) C(25) C(26) 119.3(7) yes
C(25) C(26) C(27) 120.6(9) yes
C(26) C(27) C(28) 120.1(9) yes
C(23) C(28) C(27) 120.6(7) yes
Ir(1) C(29) C(30) 68.7(4) yes
Ir(1) C(29) C(33) 72.7(5) yes
Ir(1) C(29) C(34) 126.1(5) yes
C(30) C(29) C(33) 110.1(7) yes
C(30) C(29) C(34) 124.6(7) yes
C(33) C(29) C(34) 125.3(7) yes
Ir(1) C(30) C(29) 73.5(4) yes
Ir(1) C(30) C(31) 70.9(4) yes
Ir(1) C(30) C(35) 126.7(5) yes
C(29) C(30) C(31) 106.4(7) yes
C(29) C(30) C(35) 126.1(8) yes
C(31) C(30) C(35) 127.0(7) yes
Ir(1) C(31) C(30) 70.3(3) yes
Ir(1) C(31) C(32) 71.4(3) yes
Ir(1) C(31) C(36) 127.1(5) yes
C(30) C(31) C(32) 108.6(6) yes
C(30) C(31) C(36) 126.8(7) yes
C(32) C(31) C(36) 124.5(8) yes
Ir(1) C(32) C(31) 70.3(3) yes
Ir(1) C(32) C(33) 73.3(3) yes
Ir(1) C(32) C(37) 127.3(5) yes
C(31) C(32) C(33) 106.9(7) yes
C(31) C(32) C(37) 125.9(7) yes
C(33) C(32) C(37) 126.8(7) yes
Ir(1) C(33) C(29) 71.0(4) yes
Ir(1) C(33) C(32) 68.7(4) yes
Ir(1) C(33) C(38) 128.5(5) yes
C(29) C(33) C(32) 107.9(6) yes
C(29) C(33) C(38) 125.6(7) yes
C(32) C(33) C(38) 126.4(7) yes
Ir(2) C(39) C(40) 70.4(6) yes
Ir(2) C(39) C(43) 73.7(5) yes
Ir(2) C(39) C(44) 124.1(6) yes
C(40) C(39) C(43) 112.3(9) yes
C(40) C(39) C(44) 125.9(10) yes
C(43) C(39) C(44) 121.8(12) yes
Ir(2) C(40) C(39) 71.8(5) yes
Ir(2) C(40) C(41) 70.9(4) yes
Ir(2) C(40) C(45) 130.1(6) yes
C(39) C(40) C(41) 106.8(7) yes
C(39) C(40) C(45) 129.1(9) yes
C(41) C(40) C(45) 123.4(9) yes
Ir(2) C(41) C(40) 69.0(4) yes
Ir(2) C(41) C(42) 73.1(4) yes
Ir(2) C(41) C(46) 130.2(6) yes
C(40) C(41) C(42) 104.9(8) yes
C(40) C(41) C(46) 128.4(7) yes
C(42) C(41) C(46) 125.9(8) yes
Ir(2) C(42) C(41) 68.6(4) yes
Ir(2) C(42) C(43) 71.7(4) yes
Ir(2) C(42) C(47) 127.3(6) yes
C(41) C(42) C(43) 111.7(7) yes
C(41) C(42) C(47) 121.2(9) yes
C(43) C(42) C(47) 127.2(8) yes
Ir(2) C(43) C(39) 68.1(5) yes
Ir(2) C(43) C(42) 71.3(5) yes
Ir(2) C(43) C(48) 125.9(6) yes
C(39) C(43) C(42) 104.2(9) yes
C(39) C(43) C(48) 127.5(11) yes
C(42) C(43) C(48) 128.2(9) yes
F(1) B(1) F(2) 108.5(7) yes
F(1) B(1) F(3) 108.6(7) yes
F(1) B(1) F(4) 109.6(9) yes
F(2) B(1) F(3) 109.4(9) yes
F(2) B(1) F(4) 109.1(8) yes
F(3) B(1) F(4) 111.5(7) yes
F(5) B(2) F(6) 116.8(16) yes
F(5) B(2) F(7) 116.8(12) yes
F(5) B(2) F(8) 102.3(11) yes
F(6) B(2) F(7) 109.6(12) yes
F(6) B(2) F(8) 102.8(11) yes
F(7) B(2) F(8) 106.8(13) yes
P(1) C(1) H(1) 107.7 no
P(1) C(1) H(2) 107.7 no
C(2) C(1) H(1) 107.7 no
C(2) C(1) H(2) 107.7 no
H(1) C(1) H(2) 109.5 no
C(1) C(2) H(3) 109.3 no
C(1) C(2) H(4) 109.3 no
C(3) C(2) H(3) 109.3 no
C(3) C(2) H(4) 109.3 no
H(3) C(2) H(4) 109.5 no
C(2) C(3) H(5) 109.4 no
C(2) C(3) H(6) 109.3 no
C(4) C(3) H(5) 109.3 no
C(4) C(3) H(6) 109.3 no
H(5) C(3) H(6) 109.5 no
P(2) C(4) H(7) 107.1 no
P(2) C(4) H(8) 107.1 no
C(3) C(4) H(7) 107.1 no
C(3) C(4) H(8) 107.1 no
H(7) C(4) H(8) 109.5 no
P(1) C(5) H(9) 109.9 no
P(1) C(5) H(10) 109.9 no
C(6) C(5) H(9) 109.9 no
C(6) C(5) H(10) 109.9 no
H(9) C(5) H(10) 109.5 no
C(6) C(7) H(11) 120.0 no
C(8) C(7) H(11) 120.0 no
C(7) C(8) H(12) 120.0 no
C(9) C(8) H(12) 120.0 no
C(8) C(9) H(13) 121.2 no
C(10) C(9) H(13) 121.2 no
N(1) C(10) H(14) 118.7 no
C(9) C(10) H(14) 118.7 no
C(11) C(12) H(15) 120.0 no
C(13) C(12) H(15) 120.0 no
C(12) C(13) H(16) 120.2 no
C(14) C(13) H(16) 120.2 no
C(13) C(14) H(17) 119.6 no
C(15) C(14) H(17) 119.6 no
C(14) C(15) H(18) 120.0 no
C(16) C(15) H(18) 120.0 no
C(11) C(16) H(19) 120.0 no
C(15) C(16) H(19) 120.0 no
P(2) C(17) H(20) 108.8 no
P(2) C(17) H(21) 108.8 no
C(18) C(17) H(20) 108.9 no
C(18) C(17) H(21) 108.8 no
H(20) C(17) H(21) 109.5 no
C(18) C(19) H(22) 119.1 no
C(20) C(19) H(22) 119.1 no
C(19) C(20) H(23) 121.3 no
C(21) C(20) H(23) 121.3 no
C(20) C(21) H(24) 120.1 no
C(22) C(21) H(24) 120.0 no
N(2) C(22) H(25) 118.7 no
C(21) C(22) H(25) 118.7 no
C(23) C(24) H(26) 119.9 no
C(25) C(24) H(26) 119.9 no
C(24) C(25) H(27) 120.4 no
C(26) C(25) H(27) 120.4 no
C(25) C(26) H(28) 119.7 no
C(27) C(26) H(28) 119.7 no
C(26) C(27) H(29) 119.9 no
C(28) C(27) H(29) 119.9 no
C(23) C(28) H(30) 119.7 no
C(27) C(28) H(30) 119.7 no
C(29) C(34) H(31) 109.5 no
C(29) C(34) H(32) 109.5 no
C(29) C(34) H(33) 109.5 no
H(31) C(34) H(32) 109.5 no
H(31) C(34) H(33) 109.5 no
H(32) C(34) H(33) 109.5 no
C(30) C(35) H(34) 109.5 no
C(30) C(35) H(35) 109.5 no
C(30) C(35) H(36) 109.5 no
H(34) C(35) H(35) 109.5 no
H(34) C(35) H(36) 109.5 no
H(35) C(35) H(36) 109.5 no
C(31) C(36) H(37) 109.5 no
C(31) C(36) H(38) 109.5 no
C(31) C(36) H(39) 109.5 no
H(37) C(36) H(38) 109.5 no
H(37) C(36) H(39) 109.5 no
H(38) C(36) H(39) 109.5 no
C(32) C(37) H(40) 109.5 no
C(32) C(37) H(41) 109.5 no
C(32) C(37) H(42) 109.4 no
H(40) C(37) H(41) 109.5 no
H(40) C(37) H(42) 109.5 no
H(41) C(37) H(42) 109.5 no
C(33) C(38) H(43) 109.5 no
C(33) C(38) H(44) 109.5 no
C(33) C(38) H(45) 109.5 no
H(43) C(38) H(44) 109.5 no
H(43) C(38) H(45) 109.5 no
H(44) C(38) H(45) 109.5 no
C(39) C(44) H(46) 109.5 no
C(39) C(44) H(47) 109.4 no
C(39) C(44) H(48) 109.5 no
H(46) C(44) H(47) 109.5 no
H(46) C(44) H(48) 109.5 no
H(47) C(44) H(48) 109.5 no
C(40) C(45) H(49) 109.4 no
C(40) C(45) H(50) 109.5 no
C(40) C(45) H(51) 109.5 no
H(49) C(45) H(50) 109.5 no
H(49) C(45) H(51) 109.5 no
H(50) C(45) H(51) 109.5 no
C(41) C(46) H(52) 109.5 no
C(41) C(46) H(53) 109.4 no
C(41) C(46) H(54) 109.5 no
H(52) C(46) H(53) 109.5 no
H(52) C(46) H(54) 109.5 no
H(53) C(46) H(54) 109.5 no
C(42) C(47) H(55) 109.5 no
C(42) C(47) H(56) 109.5 no
C(42) C(47) H(57) 109.5 no
H(55) C(47) H(56) 109.5 no
H(55) C(47) H(57) 109.5 no
H(56) C(47) H(57) 109.5 no
C(43) C(48) H(58) 109.5 no
C(43) C(48) H(59) 109.4 no
C(43) C(48) H(60) 109.5 no
H(58) C(48) H(59) 109.5 no
H(58) C(48) H(60) 109.5 no
H(59) C(48) H(60) 109.5 no

loop_
_geom_bond_atom_site_label_1
_geom_bond_atom_site_label_2
_geom_bond_distance
_geom_bond_publ_flag
Ir(1) Cl(1) 2.3961(17) yes
Ir(1) P(1) 2.2864(18) yes
Ir(1) N(1) 2.154(6) yes
Ir(1) C(29) 2.225(8) yes
Ir(1) C(30) 2.162(8) yes
Ir(1) C(31) 2.169(6) yes
Ir(1) C(32) 2.185(6) yes
Ir(1) C(33) 2.247(7) yes
Ir(2) Cl(2) 2.396(2) yes
Ir(2) P(2) 2.268(2) yes
Ir(2) N(2) 2.119(6) yes
Ir(2) C(39) 2.171(10) yes
Ir(2) C(40) 2.152(8) yes
Ir(2) C(41) 2.179(8) yes
Ir(2) C(42) 2.240(7) yes
Ir(2) C(43) 2.245(9) yes
P(1) C(1) 1.815(7) yes
P(1) C(5) 1.827(8) yes
P(1) C(11) 1.807(7) yes
P(2) C(4) 1.813(8) yes
P(2) C(17) 1.836(8) yes
P(2) C(23) 1.826(9) yes
F(1) B(1) 1.404(11) yes
F(2) B(1) 1.386(12) yes
F(3) B(1) 1.380(13) yes
F(4) B(1) 1.347(12) yes
F(5) B(2) 1.315(17) yes
F(6) B(2) 1.31(2) yes
F(7) B(2) 1.372(19) yes
F(8) B(2) 1.485(19) yes
N(1) C(6) 1.348(9) yes
N(1) C(10) 1.355(8) yes
N(2) C(18) 1.379(10) yes
N(2) C(22) 1.352(9) yes
C(1) C(2) 1.532(11) yes
C(2) C(3) 1.529(11) yes
C(3) C(4) 1.495(11) yes
C(5) C(6) 1.493(11) yes
C(6) C(7) 1.375(12) yes
C(7) C(8) 1.399(11) yes
C(8) C(9) 1.369(11) yes
C(9) C(10) 1.368(12) yes
C(11) C(12) 1.403(11) yes
C(11) C(16) 1.392(12) yes
C(12) C(13) 1.389(12) yes
C(13) C(14) 1.395(15) yes
C(14) C(15) 1.364(14) yes
C(15) C(16) 1.400(13) yes
C(17) C(18) 1.478(10) yes
C(18) C(19) 1.381(12) yes
C(19) C(20) 1.366(12) yes
C(20) C(21) 1.403(13) yes
C(21) C(22) 1.355(11) yes
C(23) C(24) 1.414(10) yes
C(23) C(28) 1.381(12) yes
C(24) C(25) 1.385(14) yes
C(25) C(26) 1.398(13) yes
C(26) C(27) 1.377(12) yes
C(27) C(28) 1.386(14) yes
C(29) C(30) 1.422(11) yes
C(29) C(33) 1.394(12) yes
C(29) C(34) 1.504(12) yes
C(30) C(31) 1.437(12) yes
C(30) C(35) 1.486(12) yes
C(31) C(32) 1.428(11) yes
C(31) C(36) 1.531(11) yes
C(32) C(33) 1.446(11) yes
C(32) C(37) 1.485(11) yes
C(33) C(38) 1.506(10) yes
C(39) C(40) 1.399(17) yes
C(39) C(43) 1.446(13) yes
C(39) C(44) 1.486(17) yes
C(40) C(41) 1.486(13) yes
C(40) C(45) 1.479(13) yes
C(41) C(42) 1.452(12) yes
C(41) C(46) 1.481(16) yes
C(42) C(43) 1.423(16) yes
C(42) C(47) 1.514(12) yes
C(43) C(48) 1.460(15) yes
C(1) H(1) 0.950 no
C(1) H(2) 0.950 no
C(2) H(3) 0.950 no
C(2) H(4) 0.950 no
C(3) H(5) 0.950 no
C(3) H(6) 0.950 no
C(4) H(7) 0.950 no
C(4) H(8) 0.950 no
C(5) H(9) 0.950 no
C(5) H(10) 0.950 no
C(7) H(11) 0.950 no
C(8) H(12) 0.950 no
C(9) H(13) 0.950 no
C(10) H(14) 0.950 no
C(12) H(15) 0.950 no
C(13) H(16) 0.950 no
C(14) H(17) 0.950 no
C(15) H(18) 0.950 no
C(16) H(19) 0.950 no
C(17) H(20) 0.950 no
C(17) H(21) 0.950 no
C(19) H(22) 0.950 no
C(20) H(23) 0.950 no
C(21) H(24) 0.950 no
C(22) H(25) 0.950 no
C(24) H(26) 0.950 no
C(25) H(27) 0.950 no
C(26) H(28) 0.950 no
C(27) H(29) 0.950 no
C(28) H(30) 0.950 no
C(34) H(31) 0.950 no
C(34) H(32) 0.950 no
C(34) H(33) 0.950 no
C(35) H(34) 0.950 no
C(35) H(35) 0.950 no
C(35) H(36) 0.950 no
C(36) H(37) 0.950 no
C(36) H(38) 0.950 no
C(36) H(39) 0.950 no
C(37) H(40) 0.950 no
C(37) H(41) 0.950 no
C(37) H(42) 0.950 no
C(38) H(43) 0.950 no
C(38) H(44) 0.950 no
C(38) H(45) 0.950 no
C(44) H(46) 0.950 no
C(44) H(47) 0.950 no
C(44) H(48) 0.950 no
C(45) H(49) 0.950 no
C(45) H(50) 0.950 no
C(45) H(51) 0.950 no
C(46) H(52) 0.950 no
C(46) H(53) 0.950 no
C(46) H(54) 0.950 no
C(47) H(55) 0.950 no
C(47) H(56) 0.950 no
C(47) H(57) 0.950 no
C(48) H(58) 0.950 no
C(48) H(59) 0.950 no
C(48) H(60) 0.950 no

loop_
_geom_contact_atom_site_label_1
_geom_contact_atom_site_label_2
_geom_contact_distance
_geom_contact_site_symmetry_2
Ir(1) C(1) 3.505(7) .
Ir(1) C(5) 3.191(8) .
Ir(1) C(6) 3.066(8) .
Ir(1) C(10) 3.050(7) .
Ir(1) C(11) 3.516(7) .
Ir(1) C(34) 3.341(10) .
Ir(1) C(35) 3.275(10) .
Ir(1) C(36) 3.325(7) .
Ir(1) C(37) 3.304(7) .
Ir(1) C(38) 3.395(7) .
Ir(2) C(4) 3.477(7) .
Ir(2) C(17) 3.202(9) .
Ir(2) C(18) 3.079(8) .
Ir(2) C(22) 3.028(7) .
Ir(2) C(23) 3.520(9) .
Ir(2) C(44) 3.247(14) .
Ir(2) C(45) 3.304(9) .
Ir(2) C(46) 3.333(10) .
Ir(2) C(47) 3.380(9) .
Ir(2) C(48) 3.318(11) .
Cl(1) P(1) 3.174(2) .
Cl(1) N(1) 3.183(7) .
Cl(1) C(1) 3.444(8) .
Cl(1) C(5) 3.354(9) .
Cl(1) C(8) 3.552(8) 2_665
Cl(1) C(9) 3.413(8) 2_665
Cl(1) C(29) 3.276(7) .
Cl(1) C(30) 3.563(6) .
Cl(1) C(34) 3.344(10) .
Cl(2) P(2) 3.234(3) .
Cl(2) N(2) 2.975(7) .
Cl(2) C(4) 3.481(8) .
Cl(2) C(17) 3.477(10) .
Cl(2) C(18) 3.533(9) .
Cl(2) C(20) 3.572(10) 2_556
Cl(2) C(21) 3.388(9) 2_556
Cl(2) C(39) 3.311(8) .
Cl(2) C(43) 3.494(8) .
Cl(2) C(44) 3.379(12) .
P(1) Cl(1) 3.174(2) .
P(1) N(1) 2.853(6) .
P(1) C(2) 2.849(7) .
P(1) C(6) 2.691(8) .
P(1) C(12) 2.813(8) .
P(1) C(16) 2.760(9) .
P(1) C(31) 3.422(7) .
P(2) Cl(2) 3.234(3) .
P(2) N(2) 2.878(6) .
P(2) C(3) 2.854(7) .
P(2) C(18) 2.756(7) .
P(2) C(24) 2.828(9) .
P(2) C(28) 2.784(10) .
P(2) C(40) 3.352(9) .
P(2) C(41) 3.529(8) .
F(1) F(2) 2.263(8) .
F(1) F(3) 2.261(8) .
F(1) F(4) 2.248(7) .
F(1) C(12) 3.434(10) 1_655
F(1) C(13) 3.329(11) 1_655
F(1) C(31) 3.358(8) 2_675
F(1) C(32) 3.422(8) 2_675
F(1) C(34) 3.362(10) .
F(1) C(36) 3.312(9) 2_675
F(1) C(37) 3.466(11) 2_675
F(1) C(38) 3.397(10) .
F(2) F(1) 2.263(8) .
F(2) F(3) 2.258(8) .
F(2) F(4) 2.226(10) .
F(2) C(1) 3.381(10) 1_655
F(2) C(2) 3.487(11) 1_655
F(2) C(3) 3.476(9) 1_655
F(2) C(12) 3.405(11) 1_655
F(2) C(19) 3.295(13) 2_666
F(2) C(20) 3.220(13) 2_666
F(3) F(1) 2.261(8) .
F(3) F(2) 2.258(8) .
F(3) F(4) 2.255(10) .
F(3) C(24) 3.398(9) 1_655
F(3) C(25) 3.297(10) 1_655
F(3) C(34) 3.366(11) .
F(3) C(37) 3.578(9) 2_675
F(4) F(1) 2.248(7) .
F(4) F(2) 2.226(10) .
F(4) F(3) 2.255(10) .
F(4) C(2) 3.576(10) 1_655
F(4) C(3) 3.453(10) 1_655
F(4) C(4) 3.404(9) 1_655
F(4) C(8) 3.414(12) 2_665
F(4) C(24) 3.398(11) 1_655
F(5) F(6) 2.232(13) .
F(5) F(7) 2.289(14) .
F(5) F(8) 2.183(14) .
F(5) C(5) 3.522(12) .
F(5) C(9) 3.220(13) 2_665
F(5) C(10) 3.247(11) 2_665
F(5) C(38) 3.422(15) 2_665
F(6) F(5) 2.232(13) .
F(6) F(7) 2.190(16) .
F(6) F(8) 2.184(14) .
F(6) C(14) 3.287(14) 2_565
F(6) C(21) 3.337(12) 2_556
F(6) C(22) 3.231(11) 2_556
F(6) C(47) 3.283(13) 2_556
F(7) F(5) 2.289(14) .
F(7) F(6) 2.190(16) .
F(7) F(8) 2.294(12) .
F(7) C(26) 3.229(16) 2_566
F(7) C(39) 3.347(12) 1_655
F(7) C(44) 3.150(14) 1_655
F(8) F(5) 2.183(14) .
F(8) F(6) 2.184(14) .
F(8) F(7) 2.294(12) .
F(8) C(5) 3.376(11) .
F(8) C(14) 3.369(16) 2_565
F(8) C(26) 3.526(15) 2_566
F(8) C(27) 3.335(16) 2_566
N(1) Cl(1) 3.183(7) .
N(1) P(1) 2.853(6) .
N(1) C(5) 2.432(9) .
N(1) C(7) 2.350(11) .
N(1) C(8) 2.735(12) .
N(1) C(9) 2.390(10) .
N(1) C(9) 3.428(9) 2_665
N(1) C(32) 3.355(9) .
N(1) C(33) 3.492(10) .
N(2) Cl(2) 2.975(7) .
N(2) P(2) 2.878(6) .
N(2) C(17) 2.433(10) .
N(2) C(19) 2.388(12) .
N(2) C(20) 2.786(11) .
N(2) C(21) 2.375(9) .
N(2) C(42) 3.371(10) .
C(1) Ir(1) 3.505(7) .
C(1) Cl(1) 3.444(8) .
C(1) F(2) 3.381(10) 1_455
C(1) C(3) 2.509(10) .
C(1) C(5) 2.916(12) .
C(1) C(11) 2.919(10) .
C(1) C(12) 3.166(11) .
C(2) P(1) 2.849(7) .
C(2) F(2) 3.487(11) 1_455
C(2) F(4) 3.576(10) 1_455
C(2) C(4) 2.478(10) .
C(2) C(5) 3.284(11) .
C(2) C(11) 3.477(10) .
C(2) C(12) 3.472(10) .
C(3) P(2) 2.854(7) .
C(3) F(2) 3.476(9) 1_455
C(3) F(4) 3.453(10) 1_455
C(3) C(1) 2.509(10) .
C(3) C(17) 3.358(10) .
C(3) C(23) 3.467(11) .
C(3) C(24) 3.473(12) .
C(4) Ir(2) 3.477(7) .
C(4) Cl(2) 3.481(8) .
C(4) F(4) 3.404(9) 1_455
C(4) C(2) 2.478(10) .
C(4) C(17) 2.919(11) .
C(4) C(23) 2.944(13) .
C(4) C(24) 3.206(13) .
C(5) Ir(1) 3.191(8) .
C(5) Cl(1) 3.354(9) .
C(5) F(5) 3.522(12) .
C(5) F(8) 3.376(11) .
C(5) N(1) 2.432(9) .
C(5) C(1) 2.916(12) .
C(5) C(2) 3.284(11) .
C(5) C(7) 2.519(12) .
C(5) C(11) 2.896(10) .
C(5) C(16) 3.303(11) .
C(6) Ir(1) 3.066(8) .
C(6) P(1) 2.691(8) .
C(6) C(8) 2.402(12) .
C(6) C(9) 2.773(10) .
C(6) C(10) 2.343(9) .
C(6) C(11) 3.526(10) .
C(6) C(16) 3.395(11) .
C(7) N(1) 2.350(11) .
C(7) C(5) 2.519(12) .
C(7) C(9) 2.398(10) .
C(7) C(10) 2.704(10) .
C(8) Cl(1) 3.552(8) 2_665
C(8) F(4) 3.414(12) 2_665
C(8) N(1) 2.735(12) .
C(8) C(6) 2.402(12) .
C(8) C(10) 2.341(12) .
C(8) C(10) 3.521(11) 2_665
C(9) Cl(1) 3.413(8) 2_665
C(9) F(5) 3.220(13) 2_665
C(9) N(1) 2.390(10) .
C(9) N(1) 3.428(9) 2_665
C(9) C(6) 2.773(10) .
C(9) C(7) 2.398(10) .
C(9) C(10) 3.429(9) 2_665
C(10) Ir(1) 3.050(7) .
C(10) F(5) 3.247(11) 2_665
C(10) C(6) 2.343(9) .
C(10) C(7) 2.704(10) .
C(10) C(8) 2.341(12) .
C(10) C(8) 3.521(11) 2_665
C(10) C(9) 3.429(9) 2_665
C(10) C(10) 3.591(8) 2_665
C(10) C(32) 3.531(10) .
C(10) C(33) 3.532(12) .
C(10) C(37) 3.507(10) .
C(10) C(38) 3.479(12) .
C(11) Ir(1) 3.516(7) .
C(11) C(1) 2.919(10) .
C(11) C(2) 3.477(10) .
C(11) C(5) 2.896(10) .
C(11) C(6) 3.526(10) .
C(11) C(13) 2.419(10) .
C(11) C(14) 2.781(12) .
C(11) C(15) 2.419(13) .
C(11) C(36) 3.311(11) .
C(12) P(1) 2.813(8) .
C(12) F(1) 3.434(10) 1_455
C(12) F(2) 3.405(11) 1_455
C(12) C(1) 3.166(11) .
C(12) C(2) 3.472(10) .
C(12) C(14) 2.405(13) .
C(12) C(15) 2.779(13) .
C(12) C(16) 2.412(12) .
C(12) C(36) 3.523(12) .
C(13) F(1) 3.329(11) 1_455
C(13) C(11) 2.419(10) .
C(13) C(15) 2.398(14) .
C(13) C(16) 2.781(12) .
C(14) F(6) 3.287(14) 2_565
C(14) F(8) 3.369(16) 2_565
C(14) C(11) 2.781(12) .
C(14) C(12) 2.405(13) .
C(14) C(16) 2.394(12) .
C(15) C(11) 2.419(13) .
C(15) C(12) 2.779(13) .
C(15) C(13) 2.398(14) .
C(16) P(1) 2.760(9) .
C(16) C(5) 3.303(11) .
C(16) C(6) 3.395(11) .
C(16) C(12) 2.412(12) .
C(16) C(13) 2.781(12) .
C(16) C(14) 2.394(12) .
C(17) Ir(2) 3.202(9) .
C(17) Cl(2) 3.477(10) .
C(17) N(2) 2.433(10) .
C(17) C(3) 3.358(10) .
C(17) C(4) 2.919(11) .
C(17) C(19) 2.517(11) .
C(17) C(23) 2.890(11) .
C(17) C(28) 3.246(13) .
C(18) Ir(2) 3.079(8) .
C(18) Cl(2) 3.533(9) .
C(18) P(2) 2.756(7) .
C(18) C(20) 2.400(11) .
C(18) C(21) 2.740(10) .
C(18) C(22) 2.346(10) .
C(19) F(2) 3.295(13) 2_666
C(19) N(2) 2.388(12) .
C(19) C(17) 2.517(11) .
C(19) C(21) 2.367(13) .
C(19) C(22) 2.709(13) .
C(20) Cl(2) 3.572(10) 2_556
C(20) F(2) 3.220(13) 2_666
C(20) N(2) 2.786(11) .
C(20) C(18) 2.400(11) .
C(20) C(22) 2.388(13) .
C(21) Cl(2) 3.388(9) 2_556
C(21) F(6) 3.337(12) 2_556
C(21) N(2) 2.375(9) .
C(21) C(18) 2.740(10) .
C(21) C(19) 2.367(13) .
C(21) C(35) 3.351(13) 2_566
C(22) Ir(2) 3.028(7) .
C(22) F(6) 3.231(11) 2_556
C(22) C(18) 2.346(10) .
C(22) C(19) 2.709(13) .
C(22) C(20) 2.388(13) .
C(22) C(42) 3.510(11) .
C(22) C(47) 3.343(12) .
C(23) Ir(2) 3.520(9) .
C(23) C(3) 3.467(11) .
C(23) C(4) 2.944(13) .
C(23) C(17) 2.890(11) .
C(23) C(25) 2.427(12) .
C(23) C(26) 2.781(14) .
C(23) C(27) 2.404(14) .
C(23) C(46) 3.539(12) .
C(24) P(2) 2.828(9) .
C(24) F(3) 3.398(9) 1_455
C(24) F(4) 3.398(11) 1_455
C(24) C(3) 3.473(12) .
C(24) C(4) 3.206(13) .
C(24) C(26) 2.401(15) .
C(24) C(27) 2.776(13) .
C(24) C(28) 2.410(11) .
C(25) F(3) 3.297(10) 1_455
C(25) C(23) 2.427(12) .
C(25) C(27) 2.410(12) .
C(25) C(28) 2.784(11) .
C(26) F(7) 3.229(16) 2_566
C(26) F(8) 3.526(15) 2_566
C(26) C(23) 2.781(14) .
C(26) C(24) 2.401(15) .
C(26) C(28) 2.394(13) .
C(27) F(8) 3.335(16) 2_566
C(27) C(23) 2.404(14) .
C(27) C(24) 2.776(13) .
C(27) C(25) 2.410(12) .
C(28) P(2) 2.784(10) .
C(28) C(17) 3.246(13) .
C(28) C(24) 2.410(11) .
C(28) C(25) 2.784(11) .
C(28) C(26) 2.394(13) .
C(28) C(46) 3.407(13) .
C(29) Cl(1) 3.276(7) .
C(29) C(31) 2.290(11) .
C(29) C(32) 2.297(12) .
C(29) C(35) 2.592(11) .
C(29) C(38) 2.580(11) .
C(29) C(38) 3.563(11) 2_675
C(30) Cl(1) 3.563(6) .
C(30) C(32) 2.327(12) .
C(30) C(33) 2.308(11) .
C(30) C(34) 2.591(12) .
C(30) C(36) 2.654(12) .
C(31) P(1) 3.422(7) .
C(31) F(1) 3.358(8) 2_675
C(31) C(29) 2.290(11) .
C(31) C(33) 2.309(10) .
C(31) C(35) 2.616(13) .
C(31) C(37) 2.595(12) .
C(32) F(1) 3.422(8) 2_675
C(32) N(1) 3.355(9) .
C(32) C(10) 3.531(10) .
C(32) C(29) 2.297(12) .
C(32) C(30) 2.327(12) .
C(32) C(36) 2.619(11) .
C(32) C(38) 2.635(10) .
C(33) N(1) 3.492(10) .
C(33) C(10) 3.532(12) .
C(33) C(30) 2.308(11) .
C(33) C(31) 2.309(10) .
C(33) C(34) 2.575(13) .
C(33) C(37) 2.622(12) .
C(34) Ir(1) 3.341(10) .
C(34) Cl(1) 3.344(10) .
C(34) F(1) 3.362(10) .
C(34) F(3) 3.366(11) .
C(34) C(30) 2.591(12) .
C(34) C(33) 2.575(13) .
C(34) C(35) 3.153(12) .
C(34) C(38) 3.141(13) .
C(35) Ir(1) 3.275(10) .
C(35) C(21) 3.351(13) 2_566
C(35) C(29) 2.592(11) .
C(35) C(31) 2.616(13) .
C(35) C(34) 3.153(12) .
C(35) C(36) 3.249(14) .
C(36) Ir(1) 3.325(7) .
C(36) F(1) 3.312(9) 2_675
C(36) C(11) 3.311(11) .
C(36) C(12) 3.523(12) .
C(36) C(30) 2.654(12) .
C(36) C(32) 2.619(11) .
C(36) C(35) 3.249(14) .
C(36) C(37) 3.167(12) .
C(37) Ir(1) 3.304(7) .
C(37) F(1) 3.466(11) 2_675
C(37) F(3) 3.578(9) 2_675
C(37) C(10) 3.507(10) .
C(37) C(31) 2.595(12) .
C(37) C(33) 2.622(12) .
C(37) C(36) 3.167(12) .
C(37) C(38) 3.230(12) .
C(37) C(44) 3.392(17) 2_565
C(38) Ir(1) 3.395(7) .
C(38) F(1) 3.397(10) .
C(38) F(5) 3.422(15) 2_665
C(38) C(10) 3.479(12) .
C(38) C(29) 2.580(11) .
C(38) C(29) 3.563(11) 2_675
C(38) C(32) 2.635(10) .
C(38) C(34) 3.141(13) .
C(38) C(37) 3.230(12) .
C(39) Cl(2) 3.311(8) .
C(39) F(7) 3.347(12) 1_455
C(39) C(41) 2.317(16) .
C(39) C(42) 2.264(13) .
C(39) C(45) 2.599(17) .
C(39) C(48) 2.607(15) .
C(40) P(2) 3.352(9) .
C(40) C(42) 2.329(11) .
C(40) C(43) 2.363(13) .
C(40) C(44) 2.57(2) .
C(40) C(46) 2.670(16) .
C(41) P(2) 3.529(8) .
C(41) C(39) 2.317(16) .
C(41) C(43) 2.379(15) .
C(41) C(45) 2.609(13) .
C(41) C(47) 2.583(12) .
C(42) N(2) 3.371(10) .
C(42) C(22) 3.510(11) .
C(42) C(39) 2.264(13) .
C(42) C(40) 2.329(11) .
C(42) C(46) 2.611(14) .
C(42) C(48) 2.593(16) .
C(43) Cl(2) 3.494(8) .
C(43) C(40) 2.363(13) .
C(43) C(41) 2.379(15) .
C(43) C(44) 2.562(15) .
C(43) C(47) 2.630(15) .
C(44) Ir(2) 3.247(14) .
C(44) Cl(2) 3.379(12) .
C(44) F(7) 3.150(14) 1_455
C(44) C(37) 3.392(17) 2_565
C(44) C(40) 2.57(2) .
C(44) C(43) 2.562(15) .
C(44) C(45) 3.21(2) .
C(44) C(48) 3.120(16) .
C(45) Ir(2) 3.304(9) .
C(45) C(39) 2.599(17) .
C(45) C(41) 2.609(13) .
C(45) C(44) 3.21(2) .
C(45) C(46) 3.219(16) .
C(46) Ir(2) 3.333(10) .
C(46) C(23) 3.539(12) .
C(46) C(28) 3.407(13) .
C(46) C(40) 2.670(16) .
C(46) C(42) 2.611(14) .
C(46) C(45) 3.219(16) .
C(46) C(47) 3.107(14) .
C(47) Ir(2) 3.380(9) .
C(47) F(6) 3.283(13) 2_556
C(47) C(22) 3.343(12) .
C(47) C(41) 2.583(12) .
C(47) C(43) 2.630(15) .
C(47) C(46) 3.107(14) .
C(47) C(48) 3.241(19) .
C(48) Ir(2) 3.318(11) .
C(48) C(39) 2.607(15) .
C(48) C(42) 2.593(16) .
C(48) C(44) 3.120(16) .
C(48) C(47) 3.241(19) .
Ir(1) H(1) 3.458 .
Ir(1) H(9) 3.471 .
Ir(1) H(14) 3.048 .
Ir(1) H(33) 3.327 .
Ir(1) H(36) 3.270 .
Ir(1) H(39) 3.333 .
Ir(1) H(42) 3.295 .
Ir(1) H(45) 3.391 .
Ir(2) H(7) 3.449 .
Ir(2) H(25) 3.032 .
Ir(2) H(48) 3.220 .
Ir(2) H(51) 3.334 .
Ir(2) H(54) 3.356 .
Ir(2) H(57) 3.369 .
Ir(2) H(60) 3.286 .
Cl(1) H(1) 2.808 .
Cl(1) H(9) 2.935 .
Cl(1) H(12) 3.091 2_665
Cl(1) H(13) 2.802 2_665
Cl(1) H(29) 3.035 2_566
Cl(1) H(31) 3.476 .
Cl(1) H(33) 2.824 .
Cl(1) H(36) 3.438 .
Cl(1) H(50) 3.521 1_655
Cl(2) H(7) 2.836 .
Cl(2) H(18) 3.165 2_565
Cl(2) H(20) 3.214 .
Cl(2) H(24) 3.281 2_556
Cl(2) H(48) 2.700 .
Cl(2) H(60) 3.489 .
P(1) H(1) 2.290 .
P(1) H(2) 2.290 .
P(1) H(3) 3.069 .
P(1) H(4) 2.944 .
P(1) H(9) 2.328 .
P(1) H(10) 2.329 .
P(1) H(15) 2.921 .
P(1) H(19) 2.839 .
P(1) H(39) 3.092 .
P(2) H(5) 2.935 .
P(2) H(6) 3.111 .
P(2) H(7) 2.280 .
P(2) H(8) 2.280 .
P(2) H(20) 2.324 .
P(2) H(21) 2.323 .
P(2) H(26) 2.924 .
P(2) H(30) 2.862 .
P(2) H(51) 3.250 .
P(2) H(54) 3.455 .
F(1) H(11) 3.521 2_665
F(1) H(15) 2.858 1_655
F(1) H(16) 2.643 1_655
F(1) H(32) 2.788 .
F(1) H(33) 3.070 .
F(1) H(37) 3.212 2_675
F(1) H(38) 2.924 2_675
F(1) H(41) 2.731 2_675
F(1) H(43) 2.461 .
F(2) H(2) 2.568 1_655
F(2) H(3) 3.155 1_655
F(2) H(6) 2.733 1_655
F(2) H(15) 2.476 1_655
F(2) H(22) 2.826 2_666
F(2) H(23) 2.685 2_666
F(2) H(26) 3.188 1_655
F(2) H(37) 3.360 2_675
F(2) H(38) 3.438 2_675
F(2) H(41) 3.511 2_675
F(3) H(22) 3.379 2_666
F(3) H(23) 3.554 2_666
F(3) H(26) 2.821 1_655
F(3) H(27) 2.617 1_655
F(3) H(31) 3.558 .
F(3) H(32) 2.962 .
F(3) H(33) 3.067 .
F(3) H(41) 2.659 2_675
F(3) H(56) 3.229 2_566
F(4) H(3) 2.907 1_655
F(4) H(6) 3.013 1_655
F(4) H(8) 2.606 1_655
F(4) H(11) 3.267 2_665
F(4) H(12) 2.728 2_665
F(4) H(15) 3.154 1_655
F(4) H(26) 2.460 1_655
F(4) H(33) 3.335 .
F(4) H(51) 3.278 1_655
F(5) H(9) 2.804 .
F(5) H(11) 3.549 .
F(5) H(13) 2.597 2_665
F(5) H(14) 2.620 2_665
F(5) H(17) 2.928 2_565
F(5) H(40) 3.504 2_665
F(5) H(44) 3.383 2_665
F(5) H(45) 2.651 2_665
F(6) H(17) 2.338 2_565
F(6) H(24) 2.791 2_556
F(6) H(25) 2.545 2_556
F(6) H(35) 2.936 1_545
F(6) H(55) 2.512 2_556
F(6) H(57) 3.241 2_556
F(6) H(60) 3.568 2_556
F(7) H(13) 3.430 2_665
F(7) H(28) 2.370 2_566
F(7) H(29) 3.367 2_566
F(7) H(46) 3.103 1_655
F(7) H(47) 2.648 1_655
F(7) H(50) 3.023 1_655
F(7) H(55) 2.948 2_556
F(7) H(59) 3.033 2_556
F(7) H(60) 3.348 2_556
F(8) H(4) 3.023 .
F(8) H(9) 2.493 .
F(8) H(10) 3.524 .
F(8) H(17) 2.671 2_565
F(8) H(18) 3.564 2_565
F(8) H(28) 3.038 2_566
F(8) H(29) 2.668 2_566
N(1) H(9) 2.842 .
N(1) H(10) 3.174 .
N(1) H(11) 3.208 .
N(1) H(13) 3.246 .
N(1) H(13) 3.376 2_665
N(1) H(14) 1.993 .
N(1) H(19) 2.968 .
N(1) H(42) 3.331 .
N(1) H(45) 3.388 .
N(2) H(20) 2.907 .
N(2) H(21) 3.138 .
N(2) H(22) 3.241 .
N(2) H(24) 3.224 .
N(2) H(25) 1.991 .
N(2) H(30) 3.313 .
N(2) H(57) 3.221 .
C(1) H(3) 2.053 .
C(1) H(4) 2.052 .
C(1) H(5) 2.715 .
C(1) H(6) 2.652 .
C(1) H(9) 2.920 .
C(1) H(10) 3.226 .
C(1) H(15) 2.706 .
C(1) H(29) 3.584 2_566
C(1) H(36) 3.411 .
C(2) H(1) 2.034 .
C(2) H(2) 2.033 .
C(2) H(5) 2.050 .
C(2) H(6) 2.050 .
C(2) H(7) 2.522 .
C(2) H(8) 2.706 .
C(2) H(9) 3.204 .
C(2) H(10) 3.192 .
C(2) H(15) 2.963 .
C(3) H(1) 2.594 .
C(3) H(2) 2.719 .
C(3) H(3) 2.050 .
C(3) H(4) 2.050 .
C(3) H(7) 1.993 .
C(3) H(8) 1.993 .
C(3) H(20) 3.133 .
C(3) H(21) 3.412 .
C(3) H(26) 3.004 .
C(3) H(30) 3.516 2_566
C(4) H(3) 2.627 .
C(4) H(4) 2.689 .
C(4) H(5) 2.020 .
C(4) H(6) 2.020 .
C(4) H(20) 2.839 .
C(4) H(21) 3.317 .
C(4) H(26) 2.761 .
C(4) H(51) 3.101 .
C(5) H(1) 3.138 .
C(5) H(4) 2.810 .
C(5) H(11) 2.695 .
C(5) H(19) 3.007 .
C(6) H(9) 2.023 .
C(6) H(10) 2.023 .
C(6) H(11) 2.025 .
C(6) H(12) 3.256 .
C(6) H(13) 3.490 2_665
C(6) H(14) 3.192 .
C(6) H(19) 2.714 .
C(7) H(9) 2.951 .
C(7) H(10) 2.629 .
C(7) H(12) 2.046 .
C(7) H(13) 3.264 .
C(7) H(14) 3.424 2_665
C(7) H(19) 3.221 .
C(7) H(45) 3.370 2_665
C(8) H(11) 2.047 .
C(8) H(13) 2.031 .
C(8) H(14) 3.198 .
C(8) H(14) 3.393 2_665
C(8) H(45) 3.508 2_665
C(8) H(51) 3.511 2_565
C(9) H(11) 3.252 .
C(9) H(12) 2.019 .
C(9) H(14) 2.005 .
C(9) H(46) 3.246 2_565
C(9) H(50) 3.455 2_565
C(10) H(12) 3.206 .
C(10) H(13) 2.030 .
C(10) H(40) 3.231 .
C(10) H(42) 3.267 .
C(10) H(45) 2.697 .
C(10) H(46) 3.526 2_565
C(11) H(2) 3.005 .
C(11) H(3) 3.162 .
C(11) H(10) 2.862 .
C(11) H(15) 2.050 .
C(11) H(16) 3.278 .
C(11) H(18) 3.275 .
C(11) H(19) 2.040 .
C(11) H(37) 3.349 .
C(11) H(39) 2.609 .
C(12) H(2) 2.907 .
C(12) H(3) 2.880 .
C(12) H(11) 3.267 2_565
C(12) H(16) 2.040 .
C(12) H(17) 3.260 .
C(12) H(19) 3.272 .
C(12) H(38) 3.061 2_575
C(12) H(39) 2.647 .
C(13) H(10) 3.395 2_565
C(13) H(11) 2.887 2_565
C(13) H(15) 2.037 .
C(13) H(17) 2.039 .
C(13) H(18) 3.253 .
C(13) H(34) 3.543 2_575
C(13) H(38) 2.918 2_575
C(13) H(39) 3.306 .
C(14) H(10) 3.162 2_565
C(14) H(11) 3.549 2_565
C(14) H(15) 3.264 .
C(14) H(16) 2.045 .
C(14) H(18) 2.014 .
C(14) H(19) 3.249 .
C(14) H(24) 2.909 1_564
C(14) H(34) 3.572 2_575
C(14) H(35) 3.520 2_575
C(15) H(4) 3.214 2_565
C(15) H(7) 3.503 2_565
C(15) H(10) 3.342 2_565
C(15) H(16) 3.251 .
C(15) H(17) 2.011 .
C(15) H(19) 2.048 .
C(15) H(24) 3.110 1_564
C(16) H(10) 3.181 .
C(16) H(15) 3.271 .
C(16) H(17) 3.251 .
C(16) H(18) 2.048 .
C(16) H(37) 3.328 .
C(16) H(39) 3.235 .
C(16) H(42) 3.339 .
C(17) H(5) 2.880 .
C(17) H(7) 3.097 .
C(17) H(22) 2.689 .
C(17) H(30) 2.911 .
C(18) H(20) 1.998 .
C(18) H(21) 1.998 .
C(18) H(22) 2.022 .
C(18) H(23) 3.261 .
C(18) H(25) 3.203 .
C(18) H(30) 2.965 .
C(19) H(6) 3.432 2_566
C(19) H(20) 2.848 .
C(19) H(21) 2.663 .
C(19) H(23) 2.030 .
C(19) H(24) 3.229 .
C(20) H(22) 2.008 .
C(20) H(24) 2.051 .
C(20) H(25) 3.241 .
C(20) H(34) 3.297 2_566
C(20) H(36) 3.542 2_566
C(21) H(17) 3.385 1_546
C(21) H(22) 3.230 .
C(21) H(23) 2.063 .
C(21) H(25) 1.994 .
C(21) H(34) 3.132 2_566
C(21) H(35) 3.104 2_566
C(21) H(36) 3.260 2_566
C(22) H(23) 3.250 .
C(22) H(24) 2.007 .
C(22) H(35) 3.387 2_566
C(22) H(36) 3.433 2_566
C(22) H(55) 3.255 .
C(22) H(57) 2.870 .
C(22) H(60) 3.317 .
C(23) H(6) 3.192 .
C(23) H(8) 3.068 .
C(23) H(21) 2.773 .
C(23) H(21) 3.200 2_566
C(23) H(26) 2.060 .
C(23) H(27) 3.288 .
C(23) H(29) 3.259 .
C(23) H(30) 2.027 .
C(23) H(49) 3.489 .
C(23) H(54) 2.682 .
C(24) H(6) 2.886 .
C(24) H(8) 2.989 .
C(24) H(21) 3.387 2_566
C(24) H(22) 2.985 2_566
C(24) H(27) 2.037 .
C(24) H(28) 3.258 .
C(24) H(30) 3.271 .
C(24) H(49) 3.264 .
C(24) H(51) 3.505 .
C(24) H(53) 3.226 2_466
C(24) H(54) 3.242 .
C(25) H(22) 2.885 2_566
C(25) H(26) 2.032 .
C(25) H(28) 2.043 .
C(25) H(29) 3.267 .
C(25) H(53) 2.894 2_466
C(26) H(20) 3.343 2_566
C(26) H(26) 3.261 .
C(26) H(27) 2.050 .
C(26) H(29) 2.026 .
C(26) H(30) 3.248 .
C(26) H(50) 3.556 2_466
C(26) H(53) 3.329 2_466
C(26) H(54) 3.497 .
C(27) H(1) 3.398 2_566
C(27) H(5) 2.991 2_566
C(27) H(20) 3.353 2_566
C(27) H(21) 3.555 2_566
C(27) H(27) 3.267 .
C(27) H(28) 2.024 .
C(27) H(30) 2.031 .
C(27) H(54) 2.970 .
C(28) H(1) 3.498 2_566
C(28) H(5) 2.986 2_566
C(28) H(21) 2.939 .
C(28) H(21) 3.286 2_566
C(28) H(26) 3.267 .
C(28) H(28) 3.250 .
C(28) H(29) 2.034 .
C(28) H(54) 2.531 .
C(29) H(31) 2.029 .
C(29) H(32) 2.030 .
C(29) H(33) 2.029 .
C(29) H(34) 3.338 .
C(29) H(35) 2.806 .
C(29) H(36) 2.876 .
C(29) H(43) 2.645 .
C(29) H(44) 3.160 .
C(29) H(44) 2.791 2_675
C(29) H(45) 3.177 .
C(30) H(31) 2.643 .
C(30) H(32) 3.194 .
C(30) H(33) 3.172 .
C(30) H(34) 2.013 .
C(30) H(35) 2.013 .
C(30) H(36) 2.013 .
C(30) H(37) 3.394 .
C(30) H(38) 2.898 .
C(30) H(39) 2.909 .
C(30) H(44) 3.224 2_675
C(31) H(34) 2.680 .
C(31) H(35) 3.191 .
C(31) H(36) 3.217 .
C(31) H(37) 2.053 .
C(31) H(38) 2.053 .
C(31) H(39) 2.054 .
C(31) H(40) 3.343 .
C(31) H(41) 2.824 .
C(31) H(42) 2.857 .
C(32) H(14) 3.110 .
C(32) H(32) 3.312 2_675
C(32) H(37) 2.672 .
C(32) H(38) 3.193 .
C(32) H(39) 3.226 .
C(32) H(40) 2.012 .
C(32) H(41) 2.012 .
C(32) H(42) 2.012 .
C(32) H(43) 3.380 .
C(32) H(44) 2.869 .
C(32) H(45) 2.893 .
C(33) H(14) 2.900 .
C(33) H(31) 3.321 .
C(33) H(32) 2.807 .
C(33) H(32) 3.336 2_675
C(33) H(33) 2.844 .
C(33) H(40) 2.684 .
C(33) H(41) 3.183 .
C(33) H(42) 3.235 .
C(33) H(43) 2.030 .
C(33) H(44) 2.030 .
C(33) H(44) 3.252 2_675
C(33) H(45) 2.030 .
C(34) H(35) 3.064 .
C(34) H(36) 3.166 .
C(34) H(43) 2.711 .
C(34) H(44) 2.932 2_675
C(34) H(56) 3.224 2_566
C(34) H(57) 3.216 2_566
C(35) H(2) 3.473 .
C(35) H(16) 3.581 2_575
C(35) H(24) 3.296 2_566
C(35) H(31) 2.718 .
C(35) H(38) 3.215 .
C(35) H(39) 3.235 .
C(35) H(57) 3.336 2_566
C(36) H(16) 3.470 2_575
C(36) H(34) 2.827 .
C(36) H(38) 3.199 2_575
C(36) H(39) 3.295 2_575
C(36) H(41) 3.087 .
C(36) H(42) 3.158 .
C(37) H(14) 3.123 .
C(37) H(32) 3.165 2_675
C(37) H(37) 2.736 .
C(37) H(44) 3.169 .
C(37) H(45) 3.233 .
C(37) H(46) 3.340 2_565
C(37) H(47) 3.135 2_565
C(37) H(48) 3.140 2_565
C(38) H(14) 2.600 .
C(38) H(16) 3.382 1_655
C(38) H(32) 3.056 .
C(38) H(32) 3.246 2_675
C(38) H(33) 3.152 .
C(38) H(40) 2.813 .
C(39) H(46) 2.013 .
C(39) H(47) 2.012 .
C(39) H(48) 2.013 .
C(39) H(49) 3.328 .
C(39) H(50) 2.823 .
C(39) H(51) 2.900 .
C(39) H(58) 2.671 .
C(39) H(59) 3.210 .
C(39) H(59) 3.316 2_456
C(39) H(60) 3.180 .
C(40) H(46) 2.634 .
C(40) H(47) 3.162 .
C(40) H(48) 3.158 .
C(40) H(49) 2.006 .
C(40) H(50) 2.007 .
C(40) H(51) 2.006 .
C(40) H(52) 3.411 .
C(40) H(53) 2.896 .
C(40) H(54) 2.940 .
C(41) H(49) 2.635 .
C(41) H(50) 3.185 .
C(41) H(51) 3.226 .
C(41) H(52) 2.008 .
C(41) H(53) 2.008 .
C(41) H(54) 2.009 .
C(41) H(55) 3.351 .
C(41) H(56) 2.830 .
C(41) H(57) 2.791 .
C(42) H(25) 2.993 .
C(42) H(52) 2.666 .
C(42) H(53) 3.158 .
C(42) H(54) 3.241 .
C(42) H(55) 2.038 .
C(42) H(56) 2.038 .
C(42) H(57) 2.038 .
C(42) H(58) 3.332 .
C(42) H(59) 2.818 .
C(42) H(59) 3.179 2_456
C(42) H(60) 2.878 .
C(43) H(25) 3.224 .
C(43) H(46) 3.330 .
C(43) H(47) 2.784 .
C(43) H(48) 2.798 .
C(43) H(55) 2.701 .
C(43) H(56) 3.198 .
C(43) H(57) 3.232 .
C(43) H(58) 1.990 .
C(43) H(59) 1.989 .
C(43) H(59) 2.820 2_456
C(43) H(60) 1.990 .
C(44) H(40) 3.052 2_565
C(44) H(41) 3.587 2_565
C(44) H(42) 3.022 2_565
C(44) H(50) 3.159 .
C(44) H(51) 3.230 .
C(44) H(58) 2.693 .
C(45) H(8) 3.237 .
C(45) H(26) 3.527 .
C(45) H(46) 2.801 .
C(45) H(53) 3.146 .
C(45) H(53) 3.453 2_466
C(45) H(54) 3.241 .
C(46) H(27) 3.522 2_466
C(46) H(30) 3.504 .
C(46) H(49) 2.772 .
C(46) H(49) 3.027 2_466
C(46) H(53) 3.301 2_466
C(46) H(56) 3.053 .
C(46) H(57) 3.044 .
C(47) H(25) 2.721 .
C(47) H(31) 2.785 2_566
C(47) H(35) 3.599 2_566
C(47) H(52) 2.660 .
C(47) H(59) 3.145 .
C(47) H(60) 3.287 .
C(48) H(25) 3.242 .
C(48) H(27) 3.455 1_545
C(48) H(28) 3.300 1_545
C(48) H(47) 3.061 .
C(48) H(48) 3.075 .
C(48) H(55) 2.850 .
C(48) H(59) 2.996 2_456
B(1) H(3) 3.557 1_655
B(1) H(6) 3.382 1_655
B(1) H(15) 2.980 1_655
B(1) H(26) 2.936 1_655
B(1) H(32) 3.380 .
B(1) H(33) 3.327 .
B(1) H(41) 3.120 2_675
B(2) H(9) 3.296 .
B(2) H(13) 3.397 2_665
B(2) H(17) 2.810 2_565
B(2) H(28) 3.242 2_566
B(2) H(47) 3.514 1_655
B(2) H(55) 3.200 2_556
H(1) Ir(1) 3.458 .
H(1) Cl(1) 2.808 .
H(1) P(1) 2.290 .
H(1) C(2) 2.034 .
H(1) C(3) 2.594 .
H(1) C(5) 3.138 .
H(1) C(27) 3.398 2_566
H(1) C(28) 3.498 2_566
H(1) H(2) 1.551 .
H(1) H(3) 2.790 .
H(1) H(4) 2.370 .
H(1) H(5) 2.457 .
H(1) H(6) 2.783 .
H(1) H(9) 2.879 .
H(1) H(29) 2.734 2_566
H(1) H(30) 2.927 2_566
H(1) H(36) 3.088 .
H(2) P(1) 2.290 .
H(2) F(2) 2.568 1_455
H(2) C(2) 2.033 .
H(2) C(3) 2.719 .
H(2) C(11) 3.005 .
H(2) C(12) 2.907 .
H(2) C(35) 3.473 .
H(2) H(1) 1.551 .
H(2) H(3) 2.280 .
H(2) H(4) 2.791 .
H(2) H(5) 3.062 .
H(2) H(6) 2.521 .
H(2) H(15) 2.266 .
H(2) H(34) 3.167 .
H(2) H(36) 3.041 .
H(2) H(39) 3.322 .
H(3) P(1) 3.069 .
H(3) F(2) 3.155 1_455
H(3) F(4) 2.907 1_455
H(3) C(1) 2.053 .
H(3) C(3) 2.050 .
H(3) C(4) 2.627 .
H(3) C(11) 3.162 .
H(3) C(12) 2.880 .
H(3) B(1) 3.557 1_455
H(3) H(1) 2.790 .
H(3) H(2) 2.280 .
H(3) H(4) 1.551 .
H(3) H(5) 2.805 .
H(3) H(6) 2.361 .
H(3) H(7) 2.701 .
H(3) H(8) 2.516 .
H(3) H(10) 3.343 .
H(3) H(11) 3.582 2_565
H(3) H(15) 2.378 .
H(4) P(1) 2.944 .
H(4) F(8) 3.023 .
H(4) C(1) 2.052 .
H(4) C(3) 2.050 .
H(4) C(4) 2.689 .
H(4) C(5) 2.810 .
H(4) C(15) 3.214 2_565
H(4) H(1) 2.370 .
H(4) H(2) 2.791 .
H(4) H(3) 1.551 .
H(4) H(5) 2.316 .
H(4) H(6) 2.805 .
H(4) H(7) 2.389 .
H(4) H(8) 3.066 .
H(4) H(9) 2.611 .
H(4) H(10) 2.620 .
H(4) H(18) 2.924 2_565
H(5) P(2) 2.935 .
H(5) C(1) 2.715 .
H(5) C(2) 2.050 .
H(5) C(4) 2.020 .
H(5) C(17) 2.880 .
H(5) C(27) 2.991 2_566
H(5) C(28) 2.986 2_566
H(5) H(1) 2.457 .
H(5) H(2) 3.062 .
H(5) H(3) 2.805 .
H(5) H(4) 2.316 .
H(5) H(6) 1.551 .
H(5) H(7) 2.354 .
H(5) H(8) 2.755 .
H(5) H(20) 2.545 .
H(5) H(21) 2.827 .
H(5) H(21) 3.387 2_566
H(5) H(29) 2.829 2_566
H(5) H(30) 2.795 2_566
H(6) P(2) 3.111 .
H(6) F(2) 2.733 1_455
H(6) F(4) 3.013 1_455
H(6) C(1) 2.652 .
H(6) C(2) 2.050 .
H(6) C(4) 2.020 .
H(6) C(19) 3.432 2_566
H(6) C(23) 3.192 .
H(6) C(24) 2.886 .
H(6) B(1) 3.382 1_455
H(6) H(1) 2.783 .
H(6) H(2) 2.521 .
H(6) H(3) 2.361 .
H(6) H(4) 2.805 .
H(6) H(5) 1.551 .
H(6) H(7) 2.752 .
H(6) H(8) 2.219 .
H(6) H(21) 3.285 2_566
H(6) H(22) 2.861 2_566
H(6) H(26) 2.402 .
H(6) H(30) 3.453 2_566
H(7) Ir(2) 3.449 .
H(7) Cl(2) 2.836 .
H(7) P(2) 2.280 .
H(7) C(2) 2.522 .
H(7) C(3) 1.993 .
H(7) C(15) 3.503 2_565
H(7) C(17) 3.097 .
H(7) H(3) 2.701 .
H(7) H(4) 2.389 .
H(7) H(5) 2.354 .
H(7) H(6) 2.752 .
H(7) H(8) 1.551 .
H(7) H(18) 2.694 2_565
H(7) H(20) 2.780 .
H(7) H(51) 3.429 .
H(8) P(2) 2.280 .
H(8) F(4) 2.606 1_455
H(8) C(2) 2.706 .
H(8) C(3) 1.993 .
H(8) C(23) 3.068 .
H(8) C(24) 2.989 .
H(8) C(45) 3.237 .
H(8) H(3) 2.516 .
H(8) H(4) 3.066 .
H(8) H(5) 2.755 .
H(8) H(6) 2.219 .
H(8) H(7) 1.551 .
H(8) H(26) 2.346 .
H(8) H(49) 3.508 .
H(8) H(51) 2.376 .
H(9) Ir(1) 3.471 .
H(9) Cl(1) 2.935 .
H(9) P(1) 2.328 .
H(9) F(5) 2.804 .
H(9) F(8) 2.493 .
H(9) N(1) 2.842 .
H(9) C(1) 2.920 .
H(9) C(2) 3.204 .
H(9) C(6) 2.023 .
H(9) C(7) 2.951 .
H(9) B(2) 3.296 .
H(9) H(1) 2.879 .
H(9) H(4) 2.611 .
H(9) H(10) 1.551 .
H(9) H(11) 3.061 .
H(9) H(13) 3.300 2_665
H(9) H(17) 3.493 2_565
H(9) H(29) 3.581 2_566
H(10) P(1) 2.329 .
H(10) F(8) 3.524 .
H(10) N(1) 3.174 .
H(10) C(1) 3.226 .
H(10) C(2) 3.192 .
H(10) C(6) 2.023 .
H(10) C(7) 2.629 .
H(10) C(11) 2.862 .
H(10) C(13) 3.395 2_565
H(10) C(14) 3.162 2_565
H(10) C(15) 3.342 2_565
H(10) C(16) 3.181 .
H(10) H(3) 3.343 .
H(10) H(4) 2.620 .
H(10) H(9) 1.551 .
H(10) H(11) 2.497 .
H(10) H(17) 3.415 2_565
H(10) H(19) 2.993 .
H(11) F(1) 3.521 2_665
H(11) F(4) 3.267 2_665
H(11) F(5) 3.549 .
H(11) N(1) 3.208 .
H(11) C(5) 2.695 .
H(11) C(6) 2.025 .
H(11) C(8) 2.047 .
H(11) C(9) 3.252 .
H(11) C(12) 3.267 2_565
H(11) C(13) 2.887 2_565
H(11) C(14) 3.549 2_565
H(11) H(3) 3.582 2_565
H(11) H(9) 3.061 .
H(11) H(10) 2.497 .
H(11) H(12) 2.350 .
H(11) H(15) 3.338 2_565
H(11) H(16) 2.720 2_565
H(11) H(43) 3.285 2_665
H(11) H(45) 3.154 2_665
H(12) Cl(1) 3.091 2_665
H(12) F(4) 2.728 2_665
H(12) C(6) 3.256 .
H(12) C(7) 2.046 .
H(12) C(9) 2.019 .
H(12) C(10) 3.206 .
H(12) H(11) 2.350 .
H(12) H(13) 2.336 .
H(12) H(33) 2.961 2_665
H(12) H(43) 3.317 2_665
H(12) H(45) 3.452 2_665
H(12) H(50) 3.363 2_565
H(12) H(51) 3.106 2_565
H(13) Cl(1) 2.802 2_665
H(13) F(5) 2.597 2_665
H(13) F(7) 3.430 2_665
H(13) N(1) 3.246 .
H(13) N(1) 3.376 2_665
H(13) C(6) 3.490 2_665
H(13) C(7) 3.264 .
H(13) C(8) 2.031 .
H(13) C(10) 2.030 .
H(13) B(2) 3.397 2_665
H(13) H(9) 3.300 2_665
H(13) H(12) 2.336 .
H(13) H(14) 2.316 .
H(13) H(46) 3.133 2_565
H(13) H(50) 2.890 2_565
H(13) H(51) 3.526 2_565
H(14) Ir(1) 3.048 .
H(14) F(5) 2.620 2_665
H(14) N(1) 1.993 .
H(14) C(6) 3.192 .
H(14) C(7) 3.424 2_665
H(14) C(8) 3.198 .
H(14) C(8) 3.393 2_665
H(14) C(9) 2.005 .
H(14) C(32) 3.110 .
H(14) C(33) 2.900 .
H(14) C(37) 3.123 .
H(14) C(38) 2.600 .
H(14) H(13) 2.316 .
H(14) H(40) 2.686 .
H(14) H(42) 3.141 .
H(14) H(43) 3.209 .
H(14) H(44) 3.150 .
H(14) H(45) 1.776 .
H(15) P(1) 2.921 .
H(15) F(1) 2.858 1_455
H(15) F(2) 2.476 1_455
H(15) F(4) 3.154 1_455
H(15) C(1) 2.706 .
H(15) C(2) 2.963 .
H(15) C(11) 2.050 .
H(15) C(13) 2.037 .
H(15) C(14) 3.264 .
H(15) C(16) 3.271 .
H(15) B(1) 2.980 1_455
H(15) H(2) 2.266 .
H(15) H(3) 2.378 .
H(15) H(11) 3.338 2_565
H(15) H(16) 2.342 .
H(15) H(38) 2.942 2_575
H(15) H(39) 2.832 .
H(16) F(1) 2.643 1_455
H(16) C(11) 3.278 .
H(16) C(12) 2.040 .
H(16) C(14) 2.045 .
H(16) C(15) 3.251 .
H(16) C(35) 3.581 2_575
H(16) C(36) 3.470 2_575
H(16) C(38) 3.382 1_455
H(16) H(11) 2.720 2_565
H(16) H(15) 2.342 .
H(16) H(17) 2.344 .
H(16) H(34) 3.337 2_575
H(16) H(35) 3.263 2_575
H(16) H(38) 2.655 2_575
H(16) H(43) 2.904 1_455
H(16) H(44) 3.328 1_455
H(16) H(45) 3.378 1_455
H(17) F(5) 2.928 2_565
H(17) F(6) 2.338 2_565
H(17) F(8) 2.671 2_565
H(17) C(12) 3.260 .
H(17) C(13) 2.039 .
H(17) C(15) 2.011 .
H(17) C(16) 3.251 .
H(17) C(21) 3.385 1_564
H(17) B(2) 2.810 2_565
H(17) H(9) 3.493 2_565
H(17) H(10) 3.415 2_565
H(17) H(16) 2.344 .
H(17) H(18) 2.310 .
H(17) H(24) 2.470 1_564
H(17) H(34) 3.459 2_575
H(17) H(35) 3.034 2_575
H(18) Cl(2) 3.165 2_565
H(18) F(8) 3.564 2_565
H(18) C(11) 3.275 .
H(18) C(13) 3.253 .
H(18) C(14) 2.014 .
H(18) C(16) 2.048 .
H(18) H(4) 2.924 2_565
H(18) H(7) 2.694 2_565
H(18) H(17) 2.310 .
H(18) H(19) 2.350 .
H(18) H(24) 2.800 1_564
H(19) P(1) 2.839 .
H(19) N(1) 2.968 .
H(19) C(5) 3.007 .
H(19) C(6) 2.714 .
H(19) C(7) 3.221 .
H(19) C(11) 2.040 .
H(19) C(12) 3.272 .
H(19) C(14) 3.249 .
H(19) C(15) 2.048 .
H(19) H(10) 2.993 .
H(19) H(18) 2.350 .
H(19) H(42) 2.911 .
H(20) Cl(2) 3.214 .
H(20) P(2) 2.324 .
H(20) N(2) 2.907 .
H(20) C(3) 3.133 .
H(20) C(4) 2.839 .
H(20) C(18) 1.998 .
H(20) C(19) 2.848 .
H(20) C(26) 3.343 2_566
H(20) C(27) 3.353 2_566
H(20) H(5) 2.545 .
H(20) H(7) 2.780 .
H(20) H(21) 1.551 .
H(20) H(22) 2.922 .
H(20) H(28) 3.591 2_566
H(21) P(2) 2.323 .
H(21) N(2) 3.138 .
H(21) C(3) 3.412 .
H(21) C(4) 3.317 .
H(21) C(18) 1.998 .
H(21) C(19) 2.663 .
H(21) C(23) 2.773 .
H(21) C(23) 3.200 2_566
H(21) C(24) 3.387 2_566
H(21) C(27) 3.555 2_566
H(21) C(28) 2.939 .
H(21) C(28) 3.286 2_566
H(21) H(5) 2.827 .
H(21) H(5) 3.387 2_566
H(21) H(6) 3.285 2_566
H(21) H(20) 1.551 .
H(21) H(21) 2.957 2_566
H(21) H(22) 2.550 .
H(21) H(30) 2.659 .
H(22) F(2) 2.826 2_666
H(22) F(3) 3.379 2_666
H(22) N(2) 3.241 .
H(22) C(17) 2.689 .
H(22) C(18) 2.022 .
H(22) C(20) 2.008 .
H(22) C(21) 3.230 .
H(22) C(24) 2.985 2_566
H(22) C(25) 2.885 2_566
H(22) H(6) 2.861 2_566
H(22) H(20) 2.922 .
H(22) H(21) 2.550 .
H(22) H(23) 2.323 .
H(22) H(26) 3.001 2_566
H(22) H(27) 2.835 2_566
H(23) F(2) 2.685 2_666
H(23) F(3) 3.554 2_666
H(23) C(18) 3.261 .
H(23) C(19) 2.030 .
H(23) C(21) 2.063 .
H(23) C(22) 3.250 .
H(23) H(22) 2.323 .
H(23) H(24) 2.373 .
H(23) H(34) 3.261 2_566
H(23) H(37) 3.166 1_546
H(23) H(41) 3.574 1_546
H(24) Cl(2) 3.281 2_556
H(24) F(6) 2.791 2_556
H(24) N(2) 3.224 .
H(24) C(14) 2.909 1_546
H(24) C(15) 3.110 1_546
H(24) C(19) 3.229 .
H(24) C(20) 2.051 .
H(24) C(22) 2.007 .
H(24) C(35) 3.296 2_566
H(24) H(17) 2.470 1_546
H(24) H(18) 2.800 1_546
H(24) H(23) 2.373 .
H(24) H(25) 2.286 .
H(24) H(34) 3.014 2_566
H(24) H(35) 2.895 2_566
H(24) H(36) 3.468 2_566
H(25) Ir(2) 3.032 .
H(25) F(6) 2.545 2_556
H(25) N(2) 1.991 .
H(25) C(18) 3.203 .
H(25) C(20) 3.241 .
H(25) C(21) 1.994 .
H(25) C(42) 2.993 .
H(25) C(43) 3.224 .
H(25) C(47) 2.721 .
H(25) C(48) 3.242 .
H(25) H(24) 2.286 .
H(25) H(35) 3.359 2_566
H(25) H(55) 2.450 .
H(25) H(57) 2.463 .
H(25) H(60) 2.552 .
H(26) P(2) 2.924 .
H(26) F(2) 3.188 1_455
H(26) F(3) 2.821 1_455
H(26) F(4) 2.460 1_455
H(26) C(3) 3.004 .
H(26) C(4) 2.761 .
H(26) C(23) 2.060 .
H(26) C(25) 2.032 .
H(26) C(26) 3.261 .
H(26) C(28) 3.267 .
H(26) C(45) 3.527 .
H(26) B(1) 2.936 1_455
H(26) H(6) 2.402 .
H(26) H(8) 2.346 .
H(26) H(22) 3.001 2_566
H(26) H(27) 2.338 .
H(26) H(49) 3.137 .
H(26) H(51) 3.049 .
H(26) H(53) 3.480 2_466
H(27) F(3) 2.617 1_455
H(27) C(23) 3.288 .
H(27) C(24) 2.037 .
H(27) C(26) 2.050 .
H(27) C(27) 3.267 .
H(27) C(46) 3.522 2_466
H(27) C(48) 3.455 1_565
H(27) H(22) 2.835 2_566
H(27) H(26) 2.338 .
H(27) H(28) 2.349 .
H(27) H(52) 3.497 2_466
H(27) H(53) 2.947 2_466
H(27) H(56) 3.295 2_466
H(27) H(58) 2.938 1_565
H(27) H(59) 3.462 1_565
H(27) H(60) 3.427 1_565
H(28) F(7) 2.370 2_566
H(28) F(8) 3.038 2_566
H(28) C(24) 3.258 .
H(28) C(25) 2.043 .
H(28) C(27) 2.024 .
H(28) C(28) 3.250 .
H(28) C(48) 3.300 1_565
H(28) B(2) 3.242 2_566
H(28) H(20) 3.591 2_566
H(28) H(27) 2.349 .
H(28) H(29) 2.322 .
H(28) H(50) 3.311 2_466
H(28) H(58) 3.446 1_565
H(28) H(59) 2.995 1_565
H(28) H(60) 2.942 1_565
H(29) Cl(1) 3.035 2_566
H(29) F(7) 3.367 2_566
H(29) F(8) 2.668 2_566
H(29) C(1) 3.584 2_566
H(29) C(23) 3.259 .
H(29) C(25) 3.267 .
H(29) C(26) 2.026 .
H(29) C(28) 2.034 .
H(29) H(1) 2.734 2_566
H(29) H(5) 2.829 2_566
H(29) H(9) 3.581 2_566
H(29) H(28) 2.322 .
H(29) H(30) 2.331 .
H(29) H(50) 3.400 2_466
H(29) H(54) 3.415 .
H(30) P(2) 2.862 .
H(30) N(2) 3.313 .
H(30) C(3) 3.516 2_566
H(30) C(17) 2.911 .
H(30) C(18) 2.965 .
H(30) C(23) 2.027 .
H(30) C(24) 3.271 .
H(30) C(26) 3.248 .
H(30) C(27) 2.031 .
H(30) C(46) 3.504 .
H(30) H(1) 2.927 2_566
H(30) H(5) 2.795 2_566
H(30) H(6) 3.453 2_566
H(30) H(21) 2.659 .
H(30) H(29) 2.331 .
H(30) H(52) 3.532 .
H(30) H(54) 2.782 .
H(31) Cl(1) 3.476 .
H(31) F(3) 3.558 .
H(31) C(29) 2.029 .
H(31) C(30) 2.643 .
H(31) C(33) 3.321 .
H(31) C(35) 2.718 .
H(31) C(47) 2.785 2_566
H(31) H(32) 1.551 .
H(31) H(33) 1.551 .
H(31) H(35) 2.502 .
H(31) H(36) 2.615 .
H(31) H(44) 3.131 2_675
H(31) H(52) 3.082 2_566
H(31) H(55) 3.205 2_566
H(31) H(56) 2.517 2_566
H(31) H(57) 2.280 2_566
H(32) F(1) 2.788 .
H(32) F(3) 2.962 .
H(32) C(29) 2.030 .
H(32) C(30) 3.194 .
H(32) C(32) 3.312 2_675
H(32) C(33) 2.807 .
H(32) C(33) 3.336 2_675
H(32) C(37) 3.165 2_675
H(32) C(38) 3.056 .
H(32) C(38) 3.246 2_675
H(32) B(1) 3.380 .
H(32) H(31) 1.551 .
H(32) H(33) 1.551 .
H(32) H(35) 3.516 .
H(32) H(40) 2.955 2_675
H(32) H(41) 2.835 2_675
H(32) H(43) 2.492 .
H(32) H(44) 3.499 .
H(32) H(44) 2.462 2_675
H(32) H(56) 3.251 2_566
H(32) H(57) 3.584 2_566
H(33) Ir(1) 3.327 .
H(33) Cl(1) 2.824 .
H(33) F(1) 3.070 .
H(33) F(3) 3.067 .
H(33) F(4) 3.335 .
H(33) C(29) 2.029 .
H(33) C(30) 3.172 .
H(33) C(33) 2.844 .
H(33) C(38) 3.152 .
H(33) B(1) 3.327 .
H(33) H(12) 2.961 2_665
H(33) H(31) 1.551 .
H(33) H(32) 1.551 .
H(33) H(43) 2.610 .
H(33) H(45) 3.598 .
H(33) H(52) 3.346 2_566
H(33) H(56) 3.471 2_566
H(33) H(57) 3.582 2_566
H(34) C(13) 3.543 2_575
H(34) C(14) 3.572 2_575
H(34) C(20) 3.297 2_566
H(34) C(21) 3.132 2_566
H(34) C(29) 3.338 .
H(34) C(30) 2.013 .
H(34) C(31) 2.680 .
H(34) C(36) 2.827 .
H(34) H(2) 3.167 .
H(34) H(16) 3.337 2_575
H(34) H(17) 3.459 2_575
H(34) H(23) 3.261 2_566
H(34) H(24) 3.014 2_566
H(34) H(35) 1.551 .
H(34) H(36) 1.551 .
H(34) H(38) 2.681 .
H(34) H(39) 2.681 .
H(35) F(6) 2.936 1_565
H(35) C(14) 3.520 2_575
H(35) C(21) 3.104 2_566
H(35) C(22) 3.387 2_566
H(35) C(29) 2.806 .
H(35) C(30) 2.013 .
H(35) C(31) 3.191 .
H(35) C(34) 3.064 .
H(35) C(47) 3.599 2_566
H(35) H(16) 3.263 2_575
H(35) H(17) 3.034 2_575
H(35) H(24) 2.895 2_566
H(35) H(25) 3.359 2_566
H(35) H(31) 2.502 .
H(35) H(32) 3.516 .
H(35) H(34) 1.551 .
H(35) H(36) 1.551 .
H(35) H(44) 3.219 2_675
H(35) H(55) 3.562 2_566
H(35) H(57) 2.861 2_566
H(36) Ir(1) 3.270 .
H(36) Cl(1) 3.438 .
H(36) C(1) 3.411 .
H(36) C(20) 3.542 2_566
H(36) C(21) 3.260 2_566
H(36) C(22) 3.433 2_566
H(36) C(29) 2.876 .
H(36) C(30) 2.013 .
H(36) C(31) 3.217 .
H(36) C(34) 3.166 .
H(36) H(1) 3.088 .
H(36) H(2) 3.041 .
H(36) H(24) 3.468 2_566
H(36) H(31) 2.615 .
H(36) H(34) 1.551 .
H(36) H(35) 1.551 .
H(36) H(57) 2.951 2_566
H(37) F(1) 3.212 2_675
H(37) F(2) 3.360 2_675
H(37) C(11) 3.349 .
H(37) C(16) 3.328 .
H(37) C(30) 3.394 .
H(37) C(31) 2.053 .
H(37) C(32) 2.672 .
H(37) C(37) 2.736 .
H(37) H(23) 3.166 1_564
H(37) H(38) 1.551 .
H(37) H(38) 3.487 2_575
H(37) H(39) 1.551 .
H(37) H(39) 3.575 2_575
H(37) H(41) 2.541 .
H(37) H(42) 2.600 .
H(38) F(1) 2.924 2_675
H(38) F(2) 3.438 2_675
H(38) C(12) 3.061 2_575
H(38) C(13) 2.918 2_575
H(38) C(30) 2.898 .
H(38) C(31) 2.053 .
H(38) C(32) 3.193 .
H(38) C(35) 3.215 .
H(38) C(36) 3.199 2_575
H(38) H(15) 2.942 2_575
H(38) H(16) 2.655 2_575
H(38) H(34) 2.681 .
H(38) H(37) 1.551 .
H(38) H(37) 3.487 2_575
H(38) H(38) 2.985 2_575
H(38) H(39) 1.551 .
H(38) H(39) 2.670 2_575
H(38) H(41) 3.498 .
H(39) Ir(1) 3.333 .
H(39) P(1) 3.092 .
H(39) C(11) 2.609 .
H(39) C(12) 2.647 .
H(39) C(13) 3.306 .
H(39) C(16) 3.235 .
H(39) C(30) 2.909 .
H(39) C(31) 2.054 .
H(39) C(32) 3.226 .
H(39) C(35) 3.235 .
H(39) C(36) 3.295 2_575
H(39) H(2) 3.322 .
H(39) H(15) 2.832 .
H(39) H(34) 2.681 .
H(39) H(37) 1.551 .
H(39) H(37) 3.575 2_575
H(39) H(38) 1.551 .
H(39) H(38) 2.670 2_575
H(39) H(39) 3.187 2_575
H(40) F(5) 3.504 2_665
H(40) C(10) 3.231 .
H(40) C(31) 3.343 .
H(40) C(32) 2.012 .
H(40) C(33) 2.684 .
H(40) C(38) 2.813 .
H(40) C(44) 3.052 2_565
H(40) H(14) 2.686 .
H(40) H(32) 2.955 2_675
H(40) H(41) 1.551 .
H(40) H(42) 1.551 .
H(40) H(44) 2.641 .
H(40) H(45) 2.682 .
H(40) H(46) 2.984 2_565
H(40) H(47) 2.609 2_565
H(40) H(48) 3.065 2_565
H(41) F(1) 2.731 2_675
H(41) F(2) 3.511 2_675
H(41) F(3) 2.659 2_675
H(41) C(31) 2.824 .
H(41) C(32) 2.012 .
H(41) C(33) 3.183 .
H(41) C(36) 3.087 .
H(41) C(44) 3.587 2_565
H(41) B(1) 3.120 2_675
H(41) H(23) 3.574 1_564
H(41) H(32) 2.835 2_675
H(41) H(37) 2.541 .
H(41) H(38) 3.498 .
H(41) H(40) 1.551 .
H(41) H(42) 1.551 .
H(41) H(44) 3.567 .
H(41) H(47) 3.270 2_565
H(41) H(48) 3.185 2_565
H(42) Ir(1) 3.295 .
H(42) N(1) 3.331 .
H(42) C(10) 3.267 .
H(42) C(16) 3.339 .
H(42) C(31) 2.857 .
H(42) C(32) 2.012 .
H(42) C(33) 3.235 .
H(42) C(36) 3.158 .
H(42) C(44) 3.022 2_565
H(42) H(14) 3.141 .
H(42) H(19) 2.911 .
H(42) H(37) 2.600 .
H(42) H(40) 1.551 .
H(42) H(41) 1.551 .
H(42) H(46) 2.857 2_565
H(42) H(47) 3.040 2_565
H(42) H(48) 2.666 2_565
H(43) F(1) 2.461 .
H(43) C(29) 2.645 .
H(43) C(32) 3.380 .
H(43) C(33) 2.030 .
H(43) C(34) 2.711 .
H(43) H(11) 3.285 2_665
H(43) H(12) 3.317 2_665
H(43) H(14) 3.209 .
H(43) H(16) 2.904 1_655
H(43) H(32) 2.492 .
H(43) H(33) 2.610 .
H(43) H(44) 1.551 .
H(43) H(45) 1.551 .
H(44) F(5) 3.383 2_665
H(44) C(29) 3.160 .
H(44) C(29) 2.791 2_675
H(44) C(30) 3.224 2_675
H(44) C(32) 2.869 .
H(44) C(33) 2.030 .
H(44) C(33) 3.252 2_675
H(44) C(34) 2.932 2_675
H(44) C(37) 3.169 .
H(44) H(14) 3.150 .
H(44) H(16) 3.328 1_655
H(44) H(31) 3.131 2_675
H(44) H(32) 3.499 .
H(44) H(32) 2.462 2_675
H(44) H(35) 3.219 2_675
H(44) H(40) 2.641 .
H(44) H(41) 3.567 .
H(44) H(43) 1.551 .
H(44) H(45) 1.551 .
H(45) Ir(1) 3.391 .
H(45) F(5) 2.651 2_665
H(45) N(1) 3.388 .
H(45) C(7) 3.370 2_665
H(45) C(8) 3.508 2_665
H(45) C(10) 2.697 .
H(45) C(29) 3.177 .
H(45) C(32) 2.893 .
H(45) C(33) 2.030 .
H(45) C(37) 3.233 .
H(45) H(11) 3.154 2_665
H(45) H(12) 3.452 2_665
H(45) H(14) 1.776 .
H(45) H(16) 3.378 1_655
H(45) H(33) 3.598 .
H(45) H(40) 2.682 .
H(45) H(43) 1.551 .
H(45) H(44) 1.551 .
H(46) F(7) 3.103 1_455
H(46) C(9) 3.246 2_565
H(46) C(10) 3.526 2_565
H(46) C(37) 3.340 2_565
H(46) C(39) 2.013 .
H(46) C(40) 2.634 .
H(46) C(43) 3.330 .
H(46) C(45) 2.801 .
H(46) H(13) 3.133 2_565
H(46) H(40) 2.984 2_565
H(46) H(42) 2.857 2_565
H(46) H(47) 1.551 .
H(46) H(48) 1.551 .
H(46) H(50) 2.649 .
H(46) H(51) 2.676 .
H(47) F(7) 2.648 1_455
H(47) C(37) 3.135 2_565
H(47) C(39) 2.012 .
H(47) C(40) 3.162 .
H(47) C(43) 2.784 .
H(47) C(48) 3.061 .
H(47) B(2) 3.514 1_455
H(47) H(40) 2.609 2_565
H(47) H(41) 3.270 2_565
H(47) H(42) 3.040 2_565
H(47) H(46) 1.551 .
H(47) H(48) 1.551 .
H(47) H(50) 3.564 .
H(47) H(55) 3.088 2_456
H(47) H(56) 3.332 2_456
H(47) H(58) 2.500 .
H(47) H(59) 3.533 .
H(47) H(59) 3.425 2_456
H(48) Ir(2) 3.220 .
H(48) Cl(2) 2.700 .
H(48) C(37) 3.140 2_565
H(48) C(39) 2.013 .
H(48) C(40) 3.158 .
H(48) C(43) 2.798 .
H(48) C(48) 3.075 .
H(48) H(40) 3.065 2_565
H(48) H(41) 3.185 2_565
H(48) H(42) 2.666 2_565
H(48) H(46) 1.551 .
H(48) H(47) 1.551 .
H(48) H(58) 2.537 .
H(48) H(60) 3.486 .
H(49) C(23) 3.489 .
H(49) C(24) 3.264 .
H(49) C(39) 3.328 .
H(49) C(40) 2.006 .
H(49) C(41) 2.635 .
H(49) C(46) 2.772 .
H(49) C(46) 3.027 2_466
H(49) H(8) 3.508 .
H(49) H(26) 3.137 .
H(49) H(50) 1.551 .
H(49) H(51) 1.551 .
H(49) H(52) 3.118 2_466
H(49) H(53) 2.585 .
H(49) H(53) 2.509 2_466
H(49) H(54) 2.669 .
H(49) H(54) 2.974 2_466
H(50) Cl(1) 3.521 1_455
H(50) F(7) 3.023 1_455
H(50) C(9) 3.455 2_565
H(50) C(26) 3.556 2_466
H(50) C(39) 2.823 .
H(50) C(40) 2.007 .
H(50) C(41) 3.185 .
H(50) C(44) 3.159 .
H(50) H(12) 3.363 2_565
H(50) H(13) 2.890 2_565
H(50) H(28) 3.311 2_466
H(50) H(29) 3.400 2_466
H(50) H(46) 2.649 .
H(50) H(47) 3.564 .
H(50) H(49) 1.551 .
H(50) H(51) 1.551 .
H(50) H(53) 3.553 .
H(51) Ir(2) 3.334 .
H(51) P(2) 3.250 .
H(51) F(4) 3.278 1_455
H(51) C(4) 3.101 .
H(51) C(8) 3.511 2_565
H(51) C(24) 3.505 .
H(51) C(39) 2.900 .
H(51) C(40) 2.006 .
H(51) C(41) 3.226 .
H(51) C(44) 3.230 .
H(51) H(7) 3.429 .
H(51) H(8) 2.376 .
H(51) H(12) 3.106 2_565
H(51) H(13) 3.526 2_565
H(51) H(26) 3.049 .
H(51) H(46) 2.676 .
H(51) H(49) 1.551 .
H(51) H(50) 1.551 .
H(52) C(40) 3.411 .
H(52) C(41) 2.008 .
H(52) C(42) 2.666 .
H(52) C(47) 2.660 .
H(52) H(27) 3.497 2_466
H(52) H(30) 3.532 .
H(52) H(31) 3.082 2_566
H(52) H(33) 3.346 2_566
H(52) H(49) 3.118 2_466
H(52) H(53) 1.551 .
H(52) H(54) 1.551 .
H(52) H(56) 2.501 .
H(52) H(57) 2.464 .
H(53) C(24) 3.226 2_466
H(53) C(25) 2.894 2_466
H(53) C(26) 3.329 2_466
H(53) C(40) 2.896 .
H(53) C(41) 2.008 .
H(53) C(42) 3.158 .
H(53) C(45) 3.146 .
H(53) C(45) 3.453 2_466
H(53) C(46) 3.301 2_466
H(53) H(26) 3.480 2_466
H(53) H(27) 2.947 2_466
H(53) H(49) 2.585 .
H(53) H(49) 2.509 2_466
H(53) H(50) 3.553 .
H(53) H(52) 1.551 .
H(53) H(53) 2.816 2_466
H(53) H(54) 1.551 .
H(53) H(54) 2.918 2_466
H(53) H(56) 3.435 .
H(54) Ir(2) 3.356 .
H(54) P(2) 3.455 .
H(54) C(23) 2.682 .
H(54) C(24) 3.242 .
H(54) C(26) 3.497 .
H(54) C(27) 2.970 .
H(54) C(28) 2.531 .
H(54) C(40) 2.940 .
H(54) C(41) 2.009 .
H(54) C(42) 3.241 .
H(54) C(45) 3.241 .
H(54) H(29) 3.415 .
H(54) H(30) 2.782 .
H(54) H(49) 2.669 .
H(54) H(49) 2.974 2_466
H(54) H(52) 1.551 .
H(54) H(53) 1.551 .
H(54) H(53) 2.918 2_466
H(54) H(57) 3.539 .
H(55) F(6) 2.512 2_556
H(55) F(7) 2.948 2_556
H(55) C(22) 3.255 .
H(55) C(41) 3.351 .
H(55) C(42) 2.038 .
H(55) C(43) 2.701 .
H(55) C(48) 2.850 .
H(55) B(2) 3.200 2_556
H(55) H(25) 2.450 .
H(55) H(31) 3.205 2_566
H(55) H(35) 3.562 2_566
H(55) H(47) 3.088 2_456
H(55) H(56) 1.551 .
H(55) H(57) 1.551 .
H(55) H(58) 3.559 2_456
H(55) H(59) 2.620 .
H(55) H(60) 2.777 .
H(56) F(3) 3.229 2_566
H(56) C(34) 3.224 2_566
H(56) C(41) 2.830 .
H(56) C(42) 2.038 .
H(56) C(43) 3.198 .
H(56) C(46) 3.053 .
H(56) H(27) 3.295 2_466
H(56) H(31) 2.517 2_566
H(56) H(32) 3.251 2_566
H(56) H(33) 3.471 2_566
H(56) H(47) 3.332 2_456
H(56) H(52) 2.501 .
H(56) H(53) 3.435 .
H(56) H(55) 1.551 .
H(56) H(57) 1.551 .
H(56) H(58) 3.137 2_456
H(56) H(59) 3.575 .
H(56) H(59) 3.559 2_456
H(57) Ir(2) 3.369 .
H(57) F(6) 3.241 2_556
H(57) N(2) 3.221 .
H(57) C(22) 2.870 .
H(57) C(34) 3.216 2_566
H(57) C(35) 3.336 2_566
H(57) C(41) 2.791 .
H(57) C(42) 2.038 .
H(57) C(43) 3.232 .
H(57) C(46) 3.044 .
H(57) H(25) 2.463 .
H(57) H(31) 2.280 2_566
H(57) H(32) 3.584 2_566
H(57) H(33) 3.582 2_566
H(57) H(35) 2.861 2_566
H(57) H(36) 2.951 2_566
H(57) H(52) 2.464 .
H(57) H(54) 3.539 .
H(57) H(55) 1.551 .
H(57) H(56) 1.551 .
H(58) C(39) 2.671 .
H(58) C(42) 3.332 .
H(58) C(43) 1.990 .
H(58) C(44) 2.693 .
H(58) H(27) 2.938 1_545
H(58) H(28) 3.446 1_545
H(58) H(47) 2.500 .
H(58) H(48) 2.537 .
H(58) H(55) 3.559 2_456
H(58) H(56) 3.137 2_456
H(58) H(59) 1.551 .
H(58) H(59) 3.242 2_456
H(58) H(60) 1.551 .
H(59) F(7) 3.033 2_556
H(59) C(39) 3.210 .
H(59) C(39) 3.316 2_456
H(59) C(42) 2.818 .
H(59) C(42) 3.179 2_456
H(59) C(43) 1.989 .
H(59) C(43) 2.820 2_456
H(59) C(47) 3.145 .
H(59) C(48) 2.996 2_456
H(59) H(27) 3.462 1_545
H(59) H(28) 2.995 1_545
H(59) H(47) 3.533 .
H(59) H(47) 3.425 2_456
H(59) H(55) 2.620 .
H(59) H(56) 3.575 .
H(59) H(56) 3.559 2_456
H(59) H(58) 1.551 .
H(59) H(58) 3.242 2_456
H(59) H(59) 2.501 2_456
H(59) H(60) 1.551 .
H(60) Ir(2) 3.286 .
H(60) Cl(2) 3.489 .
H(60) F(6) 3.568 2_556
H(60) F(7) 3.348 2_556
H(60) C(22) 3.317 .
H(60) C(39) 3.180 .
H(60) C(42) 2.878 .
H(60) C(43) 1.990 .
H(60) C(47) 3.287 .
H(60) H(25) 2.552 .
H(60) H(27) 3.427 1_545
H(60) H(28) 2.942 1_545
H(60) H(48) 3.486 .
H(60) H(55) 2.777 .
H(60) H(58) 1.551 .
H(60) H(59) 1.551 .

loop_
_geom_torsion_atom_site_label_1
_geom_torsion_atom_site_label_2
_geom_torsion_atom_site_label_3
_geom_torsion_atom_site_label_4
_geom_torsion
Cl(1) Ir(1) P(1) C(1) 50.2(2)
Cl(1) Ir(1) P(1) C(5) -64.8(2)
Cl(1) Ir(1) P(1) C(11) -179.4(3)
Cl(1) Ir(1) N(1) C(6) 73.1(5)
Cl(1) Ir(1) N(1) C(10) -113.5(4)
Cl(1) Ir(1) C(29) C(30) -110.7(4)
Cl(1) Ir(1) C(29) C(33) 128.8(4)
Cl(1) Ir(1) C(29) C(34) 7.3(6)
Cl(1) Ir(1) C(30) C(29) 73.5(4)
Cl(1) Ir(1) C(30) C(31) -172.0(3)
Cl(1) Ir(1) C(30) C(35) -49.6(7)
Cl(1) Ir(1) C(31) C(30) 12.4(5)
Cl(1) Ir(1) C(31) C(32) 130.9(4)
Cl(1) Ir(1) C(31) C(36) -109.4(7)
Cl(1) Ir(1) C(32) C(31) -108.2(5)
Cl(1) Ir(1) C(32) C(33) 7.2(7)
Cl(1) Ir(1) C(32) C(37) 131.1(6)
Cl(1) Ir(1) C(33) C(29) -57.2(4)
Cl(1) Ir(1) C(33) C(32) -176.1(4)
Cl(1) Ir(1) C(33) C(38) 63.7(8)
P(1) Ir(1) N(1) C(6) -12.4(5)
P(1) Ir(1) N(1) C(10) 161.0(5)
N(1) Ir(1) P(1) C(1) 139.6(3)
N(1) Ir(1) P(1) C(5) 24.6(3)
N(1) Ir(1) P(1) C(11) -90.0(3)
P(1) Ir(1) C(29) C(30) -28.4(6)
P(1) Ir(1) C(29) C(33) -148.9(3)
P(1) Ir(1) C(29) C(34) 89.6(7)
C(29) Ir(1) P(1) C(1) -33.7(4)
C(29) Ir(1) P(1) C(5) -148.7(4)
C(29) Ir(1) P(1) C(11) 96.8(4)
P(1) Ir(1) C(30) C(29) 162.9(3)
P(1) Ir(1) C(30) C(31) -82.6(4)
P(1) Ir(1) C(30) C(35) 39.8(7)
C(30) Ir(1) P(1) C(1) -51.7(3)
C(30) Ir(1) P(1) C(5) -166.7(3)
C(30) Ir(1) P(1) C(11) 78.8(3)
P(1) Ir(1) C(31) C(30) 107.7(4)
P(1) Ir(1) C(31) C(32) -133.8(4)
P(1) Ir(1) C(31) C(36) -14.1(8)
C(31) Ir(1) P(1) C(1) -90.8(3)
C(31) Ir(1) P(1) C(5) 154.2(3)
C(31) Ir(1) P(1) C(11) 39.6(4)
P(1) Ir(1) C(32) C(31) 59.2(5)
P(1) Ir(1) C(32) C(33) 174.6(3)
P(1) Ir(1) C(32) C(37) -61.4(7)
C(32) Ir(1) P(1) C(1) -123.5(3)
C(32) Ir(1) P(1) C(5) 121.5(3)
C(32) Ir(1) P(1) C(11) 6.9(4)
P(1) Ir(1) C(33) C(29) 104.5(8)
P(1) Ir(1) C(33) C(32) -14.4(10)
P(1) Ir(1) C(33) C(38) -134.6(6)
C(33) Ir(1) P(1) C(1) -112.8(8)
C(33) Ir(1) P(1) C(5) 132.2(8)
C(33) Ir(1) P(1) C(11) 17.6(8)
N(1) Ir(1) C(29) C(30) 161.0(4)
N(1) Ir(1) C(29) C(33) 40.5(5)
N(1) Ir(1) C(29) C(34) -81.0(7)
C(29) Ir(1) N(1) C(6) 162.0(5)
C(29) Ir(1) N(1) C(10) -24.6(6)
N(1) Ir(1) C(30) C(29) -69.2(12)
N(1) Ir(1) C(30) C(31) 45.3(13)
N(1) Ir(1) C(30) C(35) 167.7(8)
C(30) Ir(1) N(1) C(6) -143.1(10)
C(30) Ir(1) N(1) C(10) 30.3(13)
N(1) Ir(1) C(31) C(30) -166.8(4)
N(1) Ir(1) C(31) C(32) -48.3(6)
N(1) Ir(1) C(31) C(36) 71.4(8)
C(31) Ir(1) N(1) C(6) -107.4(5)
C(31) Ir(1) N(1) C(10) 66.0(6)
N(1) Ir(1) C(32) C(31) 144.6(4)
N(1) Ir(1) C(32) C(33) -100.0(4)
N(1) Ir(1) C(32) C(37) 23.9(7)
C(32) Ir(1) N(1) C(6) -135.6(5)
C(32) Ir(1) N(1) C(10) 37.9(5)
N(1) Ir(1) C(33) C(29) -151.9(4)
N(1) Ir(1) C(33) C(32) 89.2(4)
N(1) Ir(1) C(33) C(38) -31.0(8)
C(33) Ir(1) N(1) C(6) -174.5(5)
C(33) Ir(1) N(1) C(10) -1.1(5)
C(29) Ir(1) C(30) C(31) 114.5(6)
C(29) Ir(1) C(30) C(35) -123.1(9)
C(30) Ir(1) C(29) C(33) -120.5(6)
C(30) Ir(1) C(29) C(34) 118.0(9)
C(29) Ir(1) C(31) C(30) -38.8(4)
C(29) Ir(1) C(31) C(32) 79.7(5)
C(29) Ir(1) C(31) C(36) -160.6(8)
C(31) Ir(1) C(29) C(30) 39.8(4)
C(31) Ir(1) C(29) C(33) -80.7(4)
C(31) Ir(1) C(29) C(34) 157.8(8)
C(29) Ir(1) C(32) C(31) -79.8(5)
C(29) Ir(1) C(32) C(33) 35.7(4)
C(29) Ir(1) C(32) C(37) 159.6(7)
C(32) Ir(1) C(29) C(30) 83.1(4)
C(32) Ir(1) C(29) C(33) -37.4(4)
C(32) Ir(1) C(29) C(34) -158.9(8)
C(29) Ir(1) C(33) C(32) -118.9(6)
C(29) Ir(1) C(33) C(38) 120.9(9)
C(33) Ir(1) C(29) C(30) 120.5(6)
C(33) Ir(1) C(29) C(34) -121.5(8)
C(30) Ir(1) C(31) C(32) 118.5(6)
C(30) Ir(1) C(31) C(36) -121.8(9)
C(31) Ir(1) C(30) C(29) -114.5(6)
C(31) Ir(1) C(30) C(35) 122.5(9)
C(30) Ir(1) C(32) C(31) -37.5(5)
C(30) Ir(1) C(32) C(33) 78.0(5)
C(30) Ir(1) C(32) C(37) -158.1(7)
C(32) Ir(1) C(30) C(29) -77.4(4)
C(32) Ir(1) C(30) C(31) 37.0(4)
C(32) Ir(1) C(30) C(35) 159.5(8)
C(30) Ir(1) C(33) C(29) 36.3(4)
C(30) Ir(1) C(33) C(32) -82.6(5)
C(30) Ir(1) C(33) C(38) 157.2(8)
C(33) Ir(1) C(30) C(29) -34.9(4)
C(33) Ir(1) C(30) C(31) 79.6(4)
C(33) Ir(1) C(30) C(35) -158.0(8)
C(31) Ir(1) C(32) C(33) 115.4(7)
C(31) Ir(1) C(32) C(37) -120.6(9)
C(32) Ir(1) C(31) C(30) -118.5(6)
C(32) Ir(1) C(31) C(36) 119.7(10)
C(31) Ir(1) C(33) C(29) 80.0(4)
C(31) Ir(1) C(33) C(32) -38.9(4)
C(31) Ir(1) C(33) C(38) -159.1(9)
C(33) Ir(1) C(31) C(30) -79.8(5)
C(33) Ir(1) C(31) C(32) 38.7(4)
C(33) Ir(1) C(31) C(36) 158.4(9)
C(32) Ir(1) C(33) C(29) 118.9(6)
C(32) Ir(1) C(33) C(38) -120.2(10)
C(33) Ir(1) C(32) C(31) -115.4(7)
C(33) Ir(1) C(32) C(37) 123.9(8)
Cl(2) Ir(2) P(2) C(4) 48.6(3)
Cl(2) Ir(2) P(2) C(17) -66.6(3)
Cl(2) Ir(2) P(2) C(23) 179.8(2)
Cl(2) Ir(2) N(2) C(18) 80.9(6)
Cl(2) Ir(2) N(2) C(22) -98.1(6)
Cl(2) Ir(2) C(39) C(40) -139.6(4)
Cl(2) Ir(2) C(39) C(43) 98.8(5)
Cl(2) Ir(2) C(39) C(44) -18.9(11)
Cl(2) Ir(2) C(40) C(39) 48.6(5)
Cl(2) Ir(2) C(40) C(41) 164.4(4)
Cl(2) Ir(2) C(40) C(45) -77.6(11)
Cl(2) Ir(2) C(41) C(40) -36.8(8)
Cl(2) Ir(2) C(41) C(42) 77.1(7)
Cl(2) Ir(2) C(41) C(46) -159.9(5)
Cl(2) Ir(2) C(42) C(41) -149.4(4)
Cl(2) Ir(2) C(42) C(43) -26.2(5)
Cl(2) Ir(2) C(42) C(47) 97.0(9)
Cl(2) Ir(2) C(43) C(39) -84.8(6)
Cl(2) Ir(2) C(43) C(42) 160.7(4)
Cl(2) Ir(2) C(43) C(48) 36.5(10)
P(2) Ir(2) N(2) C(18) -8.0(6)
P(2) Ir(2) N(2) C(22) 173.1(6)
N(2) Ir(2) P(2) C(4) 131.0(3)
N(2) Ir(2) P(2) C(17) 15.8(3)
N(2) Ir(2) P(2) C(23) -97.8(3)
P(2) Ir(2) C(39) C(40) -50.3(5)
P(2) Ir(2) C(39) C(43) -171.9(4)
P(2) Ir(2) C(39) C(44) 70.4(12)
C(39) Ir(2) P(2) C(4) -43.3(4)
C(39) Ir(2) P(2) C(17) -158.5(4)
C(39) Ir(2) P(2) C(23) 87.9(4)
P(2) Ir(2) C(40) C(39) 141.1(4)
P(2) Ir(2) C(40) C(41) -103.1(5)
P(2) Ir(2) C(40) C(45) 14.8(10)
C(40) Ir(2) P(2) C(4) -71.7(4)
C(40) Ir(2) P(2) C(17) 173.0(4)
C(40) Ir(2) P(2) C(23) 59.5(4)
P(2) Ir(2) C(41) C(40) 85.5(5)
P(2) Ir(2) C(41) C(42) -160.6(5)
P(2) Ir(2) C(41) C(46) -37.6(8)
C(41) Ir(2) P(2) C(4) -112.2(4)
C(41) Ir(2) P(2) C(17) 132.5(4)
C(41) Ir(2) P(2) C(23) 18.9(4)
P(2) Ir(2) C(42) C(41) 30.1(7)
P(2) Ir(2) C(42) C(43) 153.3(4)
P(2) Ir(2) C(42) C(47) -83.5(8)
C(42) Ir(2) P(2) C(4) -131.0(4)
C(42) Ir(2) P(2) C(17) 113.8(4)
C(42) Ir(2) P(2) C(23) 0.2(3)
P(2) Ir(2) C(43) C(39) 23.4(14)
P(2) Ir(2) C(43) C(42) -91.1(11)
P(2) Ir(2) C(43) C(48) 144.7(8)
C(43) Ir(2) P(2) C(4) -61.0(10)
C(43) Ir(2) P(2) C(17) -176.2(10)
C(43) Ir(2) P(2) C(23) 70.2(10)
N(2) Ir(2) C(39) C(40) 141.6(6)
N(2) Ir(2) C(39) C(43) 20.0(10)
N(2) Ir(2) C(39) C(44) -97.7(11)
C(39) Ir(2) N(2) C(18) 162.4(7)
C(39) Ir(2) N(2) C(22) -16.6(10)
N(2) Ir(2) C(40) C(39) -129.2(8)
N(2) Ir(2) C(40) C(41) -13.4(11)
N(2) Ir(2) C(40) C(45) 104.6(11)
C(40) Ir(2) N(2) C(18) -101.0(9)
C(40) Ir(2) N(2) C(22) 80.0(10)
N(2) Ir(2) C(41) C(40) 174.2(5)
N(2) Ir(2) C(41) C(42) -71.9(6)
N(2) Ir(2) C(41) C(46) 51.1(8)
C(41) Ir(2) N(2) C(18) -110.8(6)
C(41) Ir(2) N(2) C(22) 70.3(7)
N(2) Ir(2) C(42) C(41) 121.0(5)
N(2) Ir(2) C(42) C(43) -115.8(4)
N(2) Ir(2) C(42) C(47) 7.4(9)
C(42) Ir(2) N(2) C(18) -147.7(6)
C(42) Ir(2) N(2) C(22) 33.3(7)
N(2) Ir(2) C(43) C(39) -169.7(5)
N(2) Ir(2) C(43) C(42) 75.8(5)
N(2) Ir(2) C(43) C(48) -48.3(11)
C(43) Ir(2) N(2) C(18) 175.8(6)
C(43) Ir(2) N(2) C(22) -3.2(7)
C(39) Ir(2) C(40) C(41) 115.8(7)
C(39) Ir(2) C(40) C(45) -126.2(12)
C(40) Ir(2) C(39) C(43) -121.6(8)
C(40) Ir(2) C(39) C(44) 120.7(12)
C(39) Ir(2) C(41) C(40) -37.7(5)
C(39) Ir(2) C(41) C(42) 76.2(6)
C(39) Ir(2) C(41) C(46) -160.8(9)
C(41) Ir(2) C(39) C(40) 40.0(5)
C(41) Ir(2) C(39) C(43) -81.5(6)
C(41) Ir(2) C(39) C(44) 160.8(12)
C(39) Ir(2) C(42) C(41) -83.5(6)
C(39) Ir(2) C(42) C(43) 39.7(5)
C(39) Ir(2) C(42) C(47) 162.9(10)
C(42) Ir(2) C(39) C(40) 83.2(5)
C(42) Ir(2) C(39) C(43) -38.4(5)
C(42) Ir(2) C(39) C(44) -156.1(12)
C(39) Ir(2) C(43) C(42) -114.5(7)
C(39) Ir(2) C(43) C(48) 121.3(13)
C(43) Ir(2) C(39) C(40) 121.6(8)
C(43) Ir(2) C(39) C(44) -117.7(14)
C(40) Ir(2) C(41) C(42) 113.9(8)
C(40) Ir(2) C(41) C(46) -123.1(10)
C(41) Ir(2) C(40) C(39) -115.8(7)
C(41) Ir(2) C(40) C(45) 118.0(13)
C(40) Ir(2) C(42) C(41) -41.0(6)
C(40) Ir(2) C(42) C(43) 82.3(5)
C(40) Ir(2) C(42) C(47) -154.5(10)
C(42) Ir(2) C(40) C(39) -76.7(5)
C(42) Ir(2) C(40) C(41) 39.1(5)
C(42) Ir(2) C(40) C(45) 157.1(11)
C(40) Ir(2) C(43) C(39) 35.2(6)
C(40) Ir(2) C(43) C(42) -79.4(5)
C(40) Ir(2) C(43) C(48) 156.5(11)
C(43) Ir(2) C(40) C(39) -35.5(5)
C(43) Ir(2) C(40) C(41) 80.3(5)
C(43) Ir(2) C(40) C(45) -161.8(11)
C(41) Ir(2) C(42) C(43) 123.2(7)
C(41) Ir(2) C(42) C(47) -113.6(11)
C(42) Ir(2) C(41) C(40) -113.9(8)
C(42) Ir(2) C(41) C(46) 123.0(10)
C(41) Ir(2) C(43) C(39) 79.6(6)
C(41) Ir(2) C(43) C(42) -34.9(4)
C(41) Ir(2) C(43) C(48) -159.1(11)
C(43) Ir(2) C(41) C(40) -80.1(6)
C(43) Ir(2) C(41) C(42) 33.7(5)
C(43) Ir(2) C(41) C(46) 156.8(9)
C(42) Ir(2) C(43) C(39) 114.5(7)
C(42) Ir(2) C(43) C(48) -124.2(12)
C(43) Ir(2) C(42) C(41) -123.2(7)
C(43) Ir(2) C(42) C(47) 123.2(10)
Ir(1) P(1) C(1) C(2) -159.7(4)
Ir(1) P(1) C(5) C(6) -36.9(6)
Ir(1) P(1) C(11) C(12) -117.9(5)
Ir(1) P(1) C(11) C(16) 57.5(7)
C(1) P(1) C(5) C(6) -159.6(5)
C(5) P(1) C(1) C(2) -47.6(6)
C(1) P(1) C(11) C(12) 16.7(7)
C(1) P(1) C(11) C(16) -167.9(6)
C(11) P(1) C(1) C(2) 65.2(6)
C(5) P(1) C(11) C(12) 130.0(6)
C(5) P(1) C(11) C(16) -54.6(7)
C(11) P(1) C(5) C(6) 86.5(6)
Ir(2) P(2) C(4) C(3) -164.8(5)
Ir(2) P(2) C(17) C(18) -24.5(7)
Ir(2) P(2) C(23) C(24) -112.7(6)
Ir(2) P(2) C(23) C(28) 64.3(7)
C(4) P(2) C(17) C(18) -147.0(6)
C(17) P(2) C(4) C(3) -52.0(7)
C(4) P(2) C(23) C(24) 22.2(8)
C(4) P(2) C(23) C(28) -160.8(7)
C(23) P(2) C(4) C(3) 59.4(7)
C(17) P(2) C(23) C(24) 134.9(7)
C(17) P(2) C(23) C(28) -48.0(7)
C(23) P(2) C(17) C(18) 99.1(7)
Ir(1) N(1) C(6) C(5) -10.1(8)
Ir(1) N(1) C(6) C(7) 172.2(5)
Ir(1) N(1) C(10) C(9) -171.0(5)
C(6) N(1) C(10) C(9) 2.4(10)
C(10) N(1) C(6) C(5) 176.5(6)
C(10) N(1) C(6) C(7) -1.1(9)
Ir(2) N(2) C(18) C(17) -6.7(10)
Ir(2) N(2) C(18) C(19) 178.1(6)
Ir(2) N(2) C(22) C(21) -179.6(7)
C(18) N(2) C(22) C(21) 1.4(12)
C(22) N(2) C(18) C(17) 172.3(7)
C(22) N(2) C(18) C(19) -2.9(12)
P(1) C(1) C(2) C(3) 171.4(5)
C(1) C(2) C(3) C(4) 175.7(6)
C(2) C(3) C(4) P(2) 167.5(5)
P(1) C(5) C(6) N(1) 32.6(8)
P(1) C(5) C(6) C(7) -149.8(6)
N(1) C(6) C(7) C(8) -2.2(10)
C(5) C(6) C(7) C(8) -179.7(7)
C(6) C(7) C(8) C(9) 4.4(11)
C(7) C(8) C(9) C(10) -3.1(11)
C(8) C(9) C(10) N(1) -0.2(8)
P(1) C(11) C(12) C(13) 175.9(6)
P(1) C(11) C(16) C(15) -175.9(7)
C(12) C(11) C(16) C(15) -0.4(10)
C(16) C(11) C(12) C(13) 0.5(11)
C(11) C(12) C(13) C(14) 2.4(12)
C(12) C(13) C(14) C(15) -5.7(13)
C(13) C(14) C(15) C(16) 5.9(14)
C(14) C(15) C(16) C(11) -2.9(14)
P(2) C(17) C(18) N(2) 21.6(10)
P(2) C(17) C(18) C(19) -163.4(7)
N(2) C(18) C(19) C(20) 1.2(14)
C(17) C(18) C(19) C(20) -173.7(9)
C(18) C(19) C(20) C(21) 2.0(15)
C(19) C(20) C(21) C(22) -3.5(14)
C(20) C(21) C(22) N(2) 1.9(14)
P(2) C(23) C(24) C(25) 177.6(6)
P(2) C(23) C(28) C(27) -176.7(7)
C(24) C(23) C(28) C(27) 0.4(11)
C(28) C(23) C(24) C(25) 0.6(11)
C(23) C(24) C(25) C(26) -0.0(12)
C(24) C(25) C(26) C(27) -1.6(12)
C(25) C(26) C(27) C(28) 2.6(13)
C(26) C(27) C(28) C(23) -2.0(14)
Ir(1) C(29) C(30) C(31) -63.7(5)
Ir(1) C(29) C(30) C(35) 123.8(7)
Ir(1) C(29) C(33) C(32) 59.0(5)
Ir(1) C(29) C(33) C(38) -124.3(7)
C(30) C(29) C(33) Ir(1) -58.7(5)
C(30) C(29) C(33) C(32) 0.2(6)
C(30) C(29) C(33) C(38) 177.0(7)
C(33) C(29) C(30) Ir(1) 61.1(5)
C(33) C(29) C(30) C(31) -2.6(8)
C(33) C(29) C(30) C(35) -175.1(7)
C(34) C(29) C(30) Ir(1) -120.0(7)
C(34) C(29) C(30) C(31) 176.3(7)
C(34) C(29) C(30) C(35) 3.8(12)
C(34) C(29) C(33) Ir(1) 122.4(8)
C(34) C(29) C(33) C(32) -178.6(7)
C(34) C(29) C(33) C(38) -1.9(12)
Ir(1) C(30) C(31) C(32) -61.5(5)
Ir(1) C(30) C(31) C(36) 122.1(7)
C(29) C(30) C(31) Ir(1) 65.5(5)
C(29) C(30) C(31) C(32) 4.0(8)
C(29) C(30) C(31) C(36) -172.4(7)
C(35) C(30) C(31) Ir(1) -122.1(8)
C(35) C(30) C(31) C(32) 176.4(7)
C(35) C(30) C(31) C(36) 0.0(11)
Ir(1) C(31) C(32) C(33) -64.7(4)
Ir(1) C(31) C(32) C(37) 122.4(7)
C(30) C(31) C(32) Ir(1) 60.8(4)
C(30) C(31) C(32) C(33) -3.8(7)
C(30) C(31) C(32) C(37) -176.8(7)
C(36) C(31) C(32) Ir(1) -122.7(7)
C(36) C(31) C(32) C(33) 172.6(6)
C(36) C(31) C(32) C(37) -0.4(9)
Ir(1) C(32) C(33) C(29) -60.4(5)
Ir(1) C(32) C(33) C(38) 122.9(7)
C(31) C(32) C(33) Ir(1) 62.6(4)
C(31) C(32) C(33) C(29) 2.2(8)
C(31) C(32) C(33) C(38) -174.5(7)
C(37) C(32) C(33) Ir(1) -124.4(7)
C(37) C(32) C(33) C(29) 175.1(7)
C(37) C(32) C(33) C(38) -1.6(12)
Ir(2) C(39) C(40) C(41) -62.7(5)
Ir(2) C(39) C(40) C(45) 127.3(9)
Ir(2) C(39) C(43) C(42) 62.8(5)
Ir(2) C(39) C(43) C(48) -119.2(9)
C(40) C(39) C(43) Ir(2) -60.1(7)
C(40) C(39) C(43) C(42) 2.6(10)
C(40) C(39) C(43) C(48) -179.4(9)
C(43) C(39) C(40) Ir(2) 62.1(6)
C(43) C(39) C(40) C(41) -0.7(10)
C(43) C(39) C(40) C(45) -170.6(8)
C(44) C(39) C(40) Ir(2) -118.5(9)
C(44) C(39) C(40) C(41) 178.8(8)
C(44) C(39) C(40) C(45) 8.8(15)
C(44) C(39) C(43) Ir(2) 120.4(8)
C(44) C(39) C(43) C(42) -176.8(8)
C(44) C(39) C(43) C(48) 1.2(14)
Ir(2) C(40) C(41) C(42) -64.9(5)
Ir(2) C(40) C(41) C(46) 125.3(9)
C(39) C(40) C(41) Ir(2) 63.3(6)
C(39) C(40) C(41) C(42) -1.6(9)
C(39) C(40) C(41) C(46) -171.4(8)
C(45) C(40) C(41) Ir(2) -126.0(9)
C(45) C(40) C(41) C(42) 169.1(8)
C(45) C(40) C(41) C(46) -0.7(13)
Ir(2) C(41) C(42) C(43) -58.7(6)
Ir(2) C(41) C(42) C(47) 121.6(7)
C(40) C(41) C(42) Ir(2) 62.0(5)
C(40) C(41) C(42) C(43) 3.3(9)
C(40) C(41) C(42) C(47) -176.3(7)
C(46) C(41) C(42) Ir(2) -127.8(8)
C(46) C(41) C(42) C(43) 173.5(8)
C(46) C(41) C(42) C(47) -6.2(13)
Ir(2) C(42) C(43) C(39) -60.6(5)
Ir(2) C(42) C(43) C(48) 121.4(9)
C(41) C(42) C(43) Ir(2) 56.9(5)
C(41) C(42) C(43) C(39) -3.7(9)
C(41) C(42) C(43) C(48) 178.3(9)
C(47) C(42) C(43) Ir(2) -123.4(8)
C(47) C(42) C(43) C(39) 176.0(8)
C(47) C(42) C(43) C(48) -2.0(15)
